data_4328625
loop_
_publ_author_name
'Peter D. Frischmann'
'S. Hessam M. Mehr'
'Brian O. Patrick'
'Francesco Lelj'
'Mark J. MacLachlan'

_publ_section_title
;
 Role of Entropy and Autosolvation in Dimerization and Complexation of C60
 by Zn7 Metallocavitands
;
_journal_name_full 'Inorganic Chemistry'
_journal_page_first 3443
_journal_page_last 3453
_journal_paper_doi 10.1021/ic202049t
_journal_volume 51
_journal_year 2012
_chemical_formula_sum 'C96 H136 N16 O35 Zn7'
_chemical_formula_weight 2531.80
_chemical_name_systematic
; 
 ? 
;
_space_group_IT_number 2
_symmetry_cell_setting triclinic
_symmetry_space_group_name_Hall '-P 1'
_symmetry_space_group_name_H-M 'P -1'
_atom_sites_solution_hydrogens geom
_atom_sites_solution_primary direct
_atom_sites_solution_secondary difmap
_audit_creation_method SHELXL-97
_cell_angle_alpha 97.611(5)
_cell_angle_beta 106.637(5)
_cell_angle_gamma 115.009(3)
_cell_formula_units_Z 2
_cell_length_a 16.669(3)
_cell_length_b 19.244(4)
_cell_length_c 20.811(6)
_cell_measurement_reflns_used 9601
_cell_measurement_temperature 90.0(1)
_cell_measurement_theta_max 25.17
_cell_measurement_theta_min 2.45
_cell_volume 5544(2)
_computing_structure_refinement 'SHELXL-97 (Sheldrick, 2008)'
_computing_structure_solution 'SHELXS-97 (Sheldrick, 2008)'
_diffrn_ambient_temperature 90.0(1)
_diffrn_measured_fraction_theta_full 0.988
_diffrn_measured_fraction_theta_max 0.988
_diffrn_measurement_device_type 'Bruker APEX DUO'
_diffrn_measurement_method 'area detector'
_diffrn_radiation_monochromator graphite
_diffrn_radiation_source 'fine-focus sealed tube'
_diffrn_radiation_type MoK\a
_diffrn_radiation_wavelength 0.71073
_diffrn_reflns_av_R_equivalents 0.059
_diffrn_reflns_av_sigmaI/netI 0.0509
_diffrn_reflns_limit_h_max 19
_diffrn_reflns_limit_h_min -20
_diffrn_reflns_limit_k_max 23
_diffrn_reflns_limit_k_min -23
_diffrn_reflns_limit_l_max 25
_diffrn_reflns_limit_l_min 0
_diffrn_reflns_number 20929
_diffrn_reflns_theta_full 25.73
_diffrn_reflns_theta_max 25.73
_diffrn_reflns_theta_min 1.37
_exptl_absorpt_coefficient_mu 1.575
_exptl_absorpt_correction_T_max 0.924
_exptl_absorpt_correction_T_min 0.779
_exptl_absorpt_correction_type multi-scan
_exptl_absorpt_process_details 'SADABS, Sheldrick (2008)'
_exptl_crystal_colour red
_exptl_crystal_density_diffrn 1.517
_exptl_crystal_description irregular
_exptl_crystal_F_000 2628
_exptl_crystal_size_max 0.32
_exptl_crystal_size_mid 0.15
_exptl_crystal_size_min 0.05
_platon_squeeze_details
;
;
_refine_diff_density_max 1.791
_refine_diff_density_min -1.262
_refine_diff_density_rms 0.136
_refine_ls_extinction_method none
_refine_ls_goodness_of_fit_ref 1.133
_refine_ls_hydrogen_treatment constr
_refine_ls_matrix_type full
_refine_ls_number_parameters 1472
_refine_ls_number_reflns 20929
_refine_ls_number_restraints 2127
_refine_ls_restrained_S_all 1.083
_refine_ls_R_factor_all 0.1034
_refine_ls_R_factor_gt 0.0640
_refine_ls_shift/su_max 0.010
_refine_ls_shift/su_mean 0.000
_refine_ls_structure_factor_coef Fsqd
_refine_ls_weighting_details 'calc w=1/[\s^2^(Fo^2^)+(0.1019P)^2^+9.8124P] where P=(Fo^2^+2Fc^2^)/3'
_refine_ls_weighting_scheme calc
_refine_ls_wR_factor_gt 0.1667
_refine_ls_wR_factor_ref 0.1913
_reflns_number_gt 14357
_reflns_number_total 20929
_reflns_threshold_expression >2sigma(I)
_cod_data_source_file ic202049t_si_002.cif
_cod_data_source_block platon-sr
_cod_database_code 4328625

loop_
_symmetry_equiv_pos_as_xyz
'x, y, z'
'-x, -y, -z'

loop_
_atom_site_label
_atom_site_type_symbol
_atom_site_fract_x
_atom_site_fract_y
_atom_site_fract_z
_atom_site_U_iso_or_equiv
_atom_site_adp_type
_atom_site_occupancy
_atom_site_symmetry_multiplicity
_atom_site_calc_flag
_atom_site_refinement_flags
_atom_site_disorder_assembly
_atom_site_disorder_group
C1 C 0.9254(4) 0.1047(3) 0.6677(3) 0.0249(11) Uani 1 1 d U . .
C2 C 0.9833(4) 0.0886(3) 0.6370(3) 0.0248(11) Uani 1 1 d U . .
C3 C 0.9998(3) 0.1184(3) 0.5826(3) 0.0226(10) Uani 1 1 d U . .
H3 H 1.0399 0.1085 0.5625 0.027 Uiso 1 1 calc R . .
C4 C 0.9568(3) 0.1638(3) 0.5568(3) 0.0223(10) Uani 1 1 d U . .
C5 C 0.8997(4) 0.1799(3) 0.5880(3) 0.0235(11) Uani 1 1 d U . .
C6 C 0.8841(4) 0.1500(3) 0.6437(3) 0.0238(11) Uani 1 1 d U . .
H6 H 0.8455 0.1609 0.6648 0.029 Uiso 1 1 calc R . .
C7 C 1.0411(4) 0.2128(3) 0.4859(3) 0.0222(10) Uani 1 1 d U . .
H7 H 1.0903 0.2055 0.5155 0.027 Uiso 1 1 calc R . .
C8 C 1.0577(3) 0.2446(3) 0.4291(2) 0.0203(10) Uani 1 1 d U . .
C9 C 1.1484(4) 0.2690(3) 0.4260(3) 0.0228(10) Uani 1 1 d U . .
H9 H 1.1946 0.2621 0.4596 0.027 Uiso 1 1 calc R . .
C10 C 1.1715(4) 0.3030(3) 0.3749(3) 0.0246(11) Uani 1 1 d U . .
H10 H 1.2334 0.3188 0.3741 0.029 Uiso 1 1 calc R . .
C11 C 1.1055(4) 0.3149(3) 0.3238(3) 0.0237(11) Uani 1 1 d U . .
C12 C 1.0137(3) 0.2919(3) 0.3269(3) 0.0210(10) Uani 1 1 d U . .
C13 C 0.9896(4) 0.2565(3) 0.3790(3) 0.0217(10) Uani 1 1 d U . .
C14 C 1.1363(4) 0.3516(3) 0.2742(3) 0.0237(11) Uani 1 1 d U . .
H14 H 1.1981 0.3628 0.2757 0.028 Uiso 1 1 calc R . .
C15 C 1.2059(4) 0.4203(3) 0.1000(3) 0.0247(11) Uani 1 1 d U . .
C16 C 1.1758(4) 0.4759(3) 0.0779(3) 0.0270(11) Uani 1 1 d U . .
C17 C 1.1188(4) 0.4943(3) 0.1059(3) 0.0243(11) Uani 1 1 d U . .
H17 H 1.1000 0.5320 0.0922 0.029 Uiso 1 1 calc R . .
C18 C 1.0885(4) 0.4567(3) 0.1550(3) 0.0240(11) Uani 1 1 d U . .
C19 C 1.1216(3) 0.4051(3) 0.1780(3) 0.0233(10) Uani 1 1 d U . .
C20 C 1.1814(3) 0.3873(3) 0.1508(2) 0.0222(10) Uani 1 1 d U . .
H20 H 1.2045 0.3530 0.1673 0.027 Uiso 1 1 calc R . .
C21 C 1.2760(5) 0.3384(4) 0.0801(3) 0.0364(13) Uani 1 1 d U . .
H21A H 1.2164 0.2916 0.0761 0.044 Uiso 1 1 calc R . .
H21B H 1.3242 0.3560 0.1281 0.044 Uiso 1 1 calc R . .
C22 C 1.3129(5) 0.3164(4) 0.0265(3) 0.0478(16) Uani 1 1 d U . .
H22A H 1.2634 0.2967 -0.0206 0.072 Uiso 1 1 calc R . .
H22B H 1.3292 0.2744 0.0359 0.072 Uiso 1 1 calc R . .
H22C H 1.3701 0.3638 0.0295 0.072 Uiso 1 1 calc R . .
C23 C 1.1722(4) 0.5575(4) 0.0016(3) 0.0375(14) Uani 1 1 d U . .
H23A H 1.1877 0.6025 0.0406 0.045 Uiso 1 1 calc R . .
H23B H 1.1019 0.5273 -0.0240 0.045 Uiso 1 1 calc R . .
C24 C 1.2212(4) 0.5894(4) -0.0478(3) 0.0429(15) Uani 1 1 d U . .
H24A H 1.2907 0.6195 -0.0219 0.064 Uiso 1 1 calc R . .
H24B H 1.1990 0.6248 -0.0670 0.064 Uiso 1 1 calc R . .
H24C H 1.2054 0.5444 -0.0862 0.064 Uiso 1 1 calc R . .
C25 C 1.0226(4) 0.5327(3) 0.1929(3) 0.0238(11) Uani 1 1 d U . .
H25 H 1.0630 0.5746 0.1790 0.029 Uiso 1 1 calc R . .
C26 C 0.9616(3) 0.5474(3) 0.2239(2) 0.0205(10) Uani 1 1 d U . .
C27 C 0.9754(4) 0.6266(3) 0.2399(3) 0.0250(11) Uani 1 1 d U . .
H27 H 1.0206 0.6663 0.2271 0.030 Uiso 1 1 calc R . .
C28 C 0.9257(4) 0.6473(3) 0.2730(3) 0.0248(11) Uani 1 1 d U . .
H28 H 0.9374 0.7011 0.2830 0.030 Uiso 1 1 calc R . .
C29 C 0.8571(3) 0.5909(3) 0.2931(3) 0.0230(10) Uani 1 1 d U . .
C30 C 0.8408(4) 0.5109(3) 0.2770(2) 0.0218(10) Uani 1 1 d U . .
C31 C 0.8935(4) 0.4892(3) 0.2433(3) 0.0216(10) Uani 1 1 d U . .
C32 C 0.8103(4) 0.6187(3) 0.3300(3) 0.0250(11) Uani 1 1 d U . .
H32 H 0.8240 0.6728 0.3357 0.030 Uiso 1 1 calc R . .
C33 C 0.6360(4) 0.6899(3) 0.4073(3) 0.0271(11) Uani 1 1 d U . .
C34 C 0.6062(4) 0.6529(3) 0.4578(3) 0.0248(11) Uani 1 1 d U . .
C35 C 0.6287(3) 0.5940(3) 0.4732(3) 0.0243(11) Uani 1 1 d U . .
H35 H 0.6100 0.5693 0.5069 0.029 Uiso 1 1 calc R . .
C36 C 0.6788(4) 0.5704(3) 0.4395(3) 0.0237(10) Uani 1 1 d U . .
C37 C 0.7061(4) 0.6067(3) 0.3897(3) 0.0259(11) Uani 1 1 d U . .
C38 C 0.6853(4) 0.6676(3) 0.3744(3) 0.0271(11) Uani 1 1 d U . .
H38 H 0.7053 0.6931 0.3415 0.033 Uiso 1 1 calc R . .
C39 C 0.6343(5) 0.7802(4) 0.3402(3) 0.0443(15) Uani 1 1 d U . .
H39A H 0.6079 0.7372 0.2962 0.053 Uiso 1 1 calc R . .
H39B H 0.7048 0.8104 0.3553 0.053 Uiso 1 1 calc R . .
C40 C 0.5936(8) 0.8339(5) 0.3295(4) 0.077(3) Uani 1 1 d U . .
H40A H 0.5240 0.8036 0.3156 0.115 Uiso 1 1 calc R . .
H40B H 0.6082 0.8573 0.2925 0.115 Uiso 1 1 calc R . .
H40C H 0.6213 0.8769 0.3732 0.115 Uiso 1 1 calc R . .
C41 C 0.5307(5) 0.6443(4) 0.5402(4) 0.0446(16) Uani 1 1 d U . .
H41A H 0.5857 0.6437 0.5741 0.053 Uiso 1 1 calc R . .
H41B H 0.4783 0.5884 0.5175 0.053 Uiso 1 1 calc R . .
C42 C 0.4983(5) 0.6920(4) 0.5771(4) 0.0498(17) Uani 1 1 d U . .
H42A H 0.5478 0.7485 0.5949 0.075 Uiso 1 1 calc R . .
H42B H 0.4865 0.6723 0.6163 0.075 Uiso 1 1 calc R . .
H42C H 0.4390 0.6867 0.5444 0.075 Uiso 1 1 calc R . .
C43 C 0.7267(3) 0.4995(3) 0.5120(3) 0.0245(11) Uani 1 1 d U . .
H43 H 0.7233 0.5317 0.5488 0.029 Uiso 1 1 calc R . .
C44 C 0.7559(4) 0.4408(3) 0.5285(3) 0.0218(10) Uani 1 1 d U . .
C45 C 0.7862(4) 0.4407(3) 0.5988(3) 0.0285(11) Uani 1 1 d U . .
H45 H 0.7878 0.4793 0.6334 0.034 Uiso 1 1 calc R . .
C46 C 0.8136(4) 0.3870(3) 0.6191(3) 0.0269(11) Uani 1 1 d U . .
H46 H 0.8326 0.3885 0.6671 0.032 Uiso 1 1 calc R . .
C47 C 0.8141(4) 0.3286(3) 0.5694(3) 0.0255(11) Uani 1 1 d U . .
C48 C 0.7857(3) 0.3284(3) 0.4984(3) 0.0211(10) Uani 1 1 d U . .
C49 C 0.7564(3) 0.3850(3) 0.4779(3) 0.0220(10) Uani 1 1 d U . .
C50 C 0.8467(4) 0.2755(3) 0.5947(3) 0.0265(11) Uani 1 1 d U . .
H50 H 0.8582 0.2767 0.6424 0.032 Uiso 1 1 calc R . .
C51 C 0.8559(4) 0.0881(4) 0.7553(3) 0.0358(13) Uani 1 1 d U . .
H51A H 0.7893 0.0655 0.7216 0.043 Uiso 1 1 calc R . .
H51B H 0.8829 0.1467 0.7742 0.043 Uiso 1 1 calc R . .
C52 C 0.8577(5) 0.0500(4) 0.8140(3) 0.0479(17) Uani 1 1 d U . .
H52A H 0.8345 -0.0074 0.7950 0.072 Uiso 1 1 calc R . .
H52B H 0.8164 0.0572 0.8364 0.072 Uiso 1 1 calc R . .
H52C H 0.9235 0.0753 0.8486 0.072 Uiso 1 1 calc R . .
C53 C 1.0787(4) 0.0266(3) 0.6334(3) 0.0306(12) Uani 1 1 d U . .
H53A H 1.1337 0.0777 0.6378 0.037 Uiso 1 1 calc R . .
H53B H 1.0414 -0.0028 0.5829 0.037 Uiso 1 1 calc R . .
C54 C 1.1144(5) -0.0239(4) 0.6715(4) 0.0469(16) Uani 1 1 d U . .
H54A H 1.1455 0.0032 0.7220 0.070 Uiso 1 1 calc R . .
H54B H 1.1606 -0.0305 0.6545 0.070 Uiso 1 1 calc R . .
H54C H 1.0601 -0.0767 0.6624 0.070 Uiso 1 1 calc R . .
C55 C 0.6790(4) 0.0847(3) 0.3591(3) 0.0309(12) Uani 1 1 d U . .
C56 C 0.5828(5) 0.0096(4) 0.3297(4) 0.062(2) Uani 1 1 d U . .
H56A H 0.5681 -0.0103 0.3681 0.093 Uiso 1 1 calc R . .
H56B H 0.5846 -0.0315 0.2976 0.093 Uiso 1 1 calc R . .
H56C H 0.5333 0.0216 0.3042 0.093 Uiso 1 1 calc R . .
C57 C 0.7933(4) 0.2350(3) 0.1097(3) 0.0298(12) Uani 1 1 d U . .
C58 C 0.7276(6) 0.1697(5) 0.0422(4) 0.071(3) Uani 1 1 d U . .
H58A H 0.6620 0.1455 0.0407 0.106 Uiso 1 1 calc R . .
H58B H 0.7476 0.1287 0.0389 0.106 Uiso 1 1 calc R . .
H58C H 0.7303 0.1922 0.0028 0.106 Uiso 1 1 calc R . .
C59 C 0.5441(4) 0.3377(3) 0.2600(3) 0.0259(11) Uani 1 1 d U . .
C60 C 0.4412(5) 0.2898(5) 0.2093(5) 0.070(2) Uani 1 1 d U . .
H60A H 0.4325 0.3114 0.1694 0.105 Uiso 1 1 calc R . .
H60B H 0.3993 0.2932 0.2330 0.105 Uiso 1 1 calc R . .
H60C H 0.4250 0.2336 0.1927 0.105 Uiso 1 1 calc R . .
C61 C 0.6866(5) 0.0610(4) 0.1844(3) 0.0453(16) Uani 1 1 d U . .
C62 C 0.6658(7) -0.0217(5) 0.1517(6) 0.108(4) Uani 1 1 d U . .
H62A H 0.7208 -0.0191 0.1416 0.162 Uiso 1 1 calc R . .
H62B H 0.6091 -0.0463 0.1080 0.162 Uiso 1 1 calc R . .
H62C H 0.6539 -0.0539 0.1840 0.162 Uiso 1 1 calc R . .
C63 C 0.5752(4) 0.2510(4) 0.0993(3) 0.0316(12) Uani 1 1 d U . .
C64 C 0.5154(5) 0.2428(4) 0.0262(3) 0.0484(17) Uani 1 1 d U . .
H64A H 0.5134 0.2928 0.0252 0.073 Uiso 1 1 calc R . .
H64B H 0.4502 0.1987 0.0124 0.073 Uiso 1 1 calc R . .
H64C H 0.5437 0.2316 -0.0064 0.073 Uiso 1 1 calc R . .
C65 C 0.4936(4) 0.1390(3) 0.2945(3) 0.0311(12) Uani 1 1 d U . .
C66 C 0.3991(4) 0.0899(4) 0.3011(4) 0.0487(16) Uani 1 1 d U . .
H66A H 0.3987 0.1169 0.3443 0.073 Uiso 1 1 calc R . .
H66B H 0.3909 0.0367 0.3026 0.073 Uiso 1 1 calc R . .
H66C H 0.3466 0.0843 0.2607 0.073 Uiso 1 1 calc R . .
N1 N 0.8617(3) 0.2265(3) 0.5579(2) 0.0245(9) Uani 1 1 d U . .
N2 N 0.9662(3) 0.1937(3) 0.4999(2) 0.0253(9) Uani 1 1 d U . .
N3 N 1.0868(3) 0.3710(2) 0.2269(2) 0.0224(9) Uani 1 1 d U . .
N4 N 1.0258(3) 0.4662(3) 0.1828(2) 0.0237(9) Uani 1 1 d U . .
N5 N 0.7517(3) 0.5767(3) 0.3559(2) 0.0260(9) Uani 1 1 d U . .
N6 N 0.7051(3) 0.5113(3) 0.4517(2) 0.0256(9) Uani 1 1 d U . .
O1 O 0.9122(3) 0.0718(2) 0.72131(19) 0.0300(8) Uani 1 1 d U . .
O2 O 1.0194(3) 0.0423(2) 0.66470(19) 0.0290(8) Uani 1 1 d U . .
O3 O 0.9006(2) 0.2338(2) 0.37620(18) 0.0246(8) Uani 1 1 d U . .
O4 O 0.9443(2) 0.2980(2) 0.28034(18) 0.0244(8) Uani 1 1 d U . .
O5 O 1.2575(3) 0.4029(2) 0.06602(19) 0.0313(8) Uani 1 1 d U . .
O6 O 1.2065(3) 0.5056(2) 0.02842(19) 0.0317(8) Uani 1 1 d U . .
O7 O 0.8717(2) 0.41197(19) 0.22964(17) 0.0218(7) Uani 1 1 d U . .
O8 O 0.7740(2) 0.4511(2) 0.28998(18) 0.0231(7) Uani 1 1 d U . .
O9 O 0.6087(3) 0.7464(2) 0.3939(2) 0.0326(9) Uani 1 1 d U . .
O10 O 0.5586(3) 0.6804(2) 0.4877(2) 0.0317(9) Uani 1 1 d U . .
O11 O 0.7272(3) 0.3771(2) 0.40930(17) 0.0246(8) Uani 1 1 d U . .
O12 O 0.7816(2) 0.2762(2) 0.44682(17) 0.0232(7) Uani 1 1 d U . .
O13 O 0.7403(3) 0.0926(2) 0.4168(2) 0.0321(8) Uani 1 1 d U . .
O14 O 0.6924(3) 0.1380(2) 0.3303(2) 0.0334(9) Uani 1 1 d U . .
O15 O 0.8788(3) 0.2827(2) 0.11402(19) 0.0331(9) Uani 1 1 d U . .
O16 O 0.7680(3) 0.2393(2) 0.1586(2) 0.0345(9) Uani 1 1 d U . .
O17 O 0.5726(3) 0.4078(2) 0.2979(2) 0.0344(9) Uani 1 1 d U . .
O18 O 0.5967(3) 0.3079(2) 0.2619(2) 0.0319(9) Uani 1 1 d U . .
O19 O 0.7720(3) 0.1106(2) 0.2227(2) 0.0359(9) Uani 1 1 d U . .
O20 O 0.6150(3) 0.0726(2) 0.1697(2) 0.0389(10) Uani 1 1 d U . .
O21 O 0.6444(2) 0.3179(2) 0.13516(18) 0.0279(8) Uani 1 1 d U . .
O22 O 0.5475(3) 0.1869(2) 0.11841(19) 0.0309(8) Uani 1 1 d U . .
O23 O 0.5602(3) 0.1934(2) 0.34746(19) 0.0300(8) Uani 1 1 d U . .
O24 O 0.4963(3) 0.1209(2) 0.2349(2) 0.0325(9) Uani 1 1 d U . .
O25 O 0.7269(2) 0.25994(19) 0.27435(17) 0.0203(7) Uani 1 1 d U . .
Zn1 Zn 0.84647(4) 0.20719(4) 0.45119(3) 0.02381(14) Uani 1 1 d U . .
Zn2 Zn 0.95091(4) 0.36163(3) 0.20961(3) 0.02160(14) Uani 1 1 d U . .
Zn3 Zn 0.71322(5) 0.45851(4) 0.36011(4) 0.03181(17) Uani 1 1 d U . .
Zn4 Zn 0.81478(4) 0.21988(3) 0.27838(3) 0.02348(14) Uani 1 1 d U . .
Zn5 Zn 0.73891(4) 0.34291(3) 0.22979(3) 0.02410(14) Uani 1 1 d U . .
Zn6 Zn 0.69003(4) 0.26689(3) 0.35308(3) 0.02184(14) Uani 1 1 d U . .
Zn7 Zn 0.60718(4) 0.16828(4) 0.20621(3) 0.02785(15) Uani 1 1 d U . .
C101 C 0.4146(4) 0.4722(3) 0.3355(3) 0.0326(13) Uani 1 1 d DU . .
H101 H 0.4448 0.4403 0.3322 0.039 Uiso 1 1 calc R . .
C102 C 0.4625(4) 0.5196(4) 0.2433(3) 0.0387(14) Uani 1 1 d DU . .
H10A H 0.4882 0.4823 0.2465 0.058 Uiso 1 1 calc R . .
H10B H 0.5146 0.5738 0.2533 0.058 Uiso 1 1 calc R . .
H10C H 0.4148 0.5033 0.1960 0.058 Uiso 1 1 calc R . .
C103 C 0.3757(5) 0.5717(4) 0.2975(4) 0.0440(15) Uani 1 1 d DU . .
H10D H 0.3155 0.5494 0.2568 0.066 Uiso 1 1 calc R . .
H10E H 0.4202 0.6250 0.2974 0.066 Uiso 1 1 calc R . .
H10F H 0.3631 0.5760 0.3406 0.066 Uiso 1 1 calc R . .
N101 N 0.4180(3) 0.5187(3) 0.2938(3) 0.0361(11) Uani 1 1 d DU . .
O101 O 0.3754(3) 0.4667(2) 0.3788(2) 0.0387(10) Uani 1 1 d DU . .
C201 C 0.6200(7) 0.1360(6) 0.6223(5) 0.075(3) Uani 1 1 d U . .
H201 H 0.6219 0.1642 0.6642 0.091 Uiso 1 1 calc R . .
C202 C 0.5736(6) 0.2239(4) 0.5698(6) 0.079(3) Uani 1 1 d U . .
H20A H 0.5043 0.2022 0.5470 0.119 Uiso 1 1 calc R . .
H20B H 0.6062 0.2607 0.5461 0.119 Uiso 1 1 calc R . .
H20C H 0.5952 0.2529 0.6191 0.119 Uiso 1 1 calc R . .
C203 C 0.5903(6) 0.1178(5) 0.4996(4) 0.063(2) Uani 1 1 d U . .
H20D H 0.6312 0.0928 0.5089 0.095 Uiso 1 1 calc R . .
H20E H 0.6121 0.1562 0.4736 0.095 Uiso 1 1 calc R . .
H20F H 0.5239 0.0764 0.4717 0.095 Uiso 1 1 calc R . .
N201 N 0.5958(4) 0.1595(3) 0.5657(3) 0.0411(12) Uani 1 1 d U . .
O201 O 0.6400(5) 0.0826(5) 0.6260(4) 0.092(2) Uani 1 1 d U . .
C301 C 0.9487(12) 0.3285(12) 0.9701(8) 0.042(3) Uani 0.670(14) 1 d PU A 1
H301 H 0.9205 0.3286 1.0038 0.051 Uiso 0.670(14) 1 calc PR A 1
C302 C 1.045(3) 0.290(3) 0.917(2) 0.048(5) Uani 0.670(14) 1 d PU A 1
H30A H 1.1107 0.3040 0.9440 0.072 Uiso 0.670(14) 1 calc PR A 1
H30B H 1.0448 0.3350 0.8986 0.072 Uiso 0.670(14) 1 calc PR A 1
H30C H 1.0157 0.2421 0.8773 0.072 Uiso 0.670(14) 1 calc PR A 1
C303 C 0.9725(14) 0.2262(11) 1.0024(10) 0.047(3) Uani 0.670(14) 1 d PU A 1
H30D H 0.9389 0.1706 0.9727 0.071 Uiso 0.670(14) 1 calc PR A 1
H30E H 0.9334 0.2341 1.0268 0.071 Uiso 0.670(14) 1 calc PR A 1
H30F H 1.0340 0.2376 1.0369 0.071 Uiso 0.670(14) 1 calc PR A 1
N301 N 0.988(2) 0.275(2) 0.9628(19) 0.034(4) Uani 0.670(14) 1 d PU A 1
O301 O 0.9515(6) 0.3776(5) 0.9304(4) 0.058(3) Uani 0.670(14) 1 d PU A 1
C311 C 0.989(3) 0.214(3) 0.993(2) 0.047(3) Uani 0.330(14) 1 d PU A 2
H311 H 0.9511 0.1960 1.0198 0.057 Uiso 0.330(14) 1 calc PR A 2
C312 C 0.927(3) 0.314(3) 0.9516(19) 0.042(3) Uani 0.330(14) 1 d PU A 2
H31A H 0.9678 0.3709 0.9773 0.064 Uiso 0.330(14) 1 calc PR A 2
H31B H 0.8795 0.2890 0.9721 0.064 Uiso 0.330(14) 1 calc PR A 2
H31C H 0.8940 0.3077 0.9023 0.064 Uiso 0.330(14) 1 calc PR A 2
C313 C 1.030(6) 0.283(6) 0.919(5) 0.048(5) Uani 0.330(14) 1 d PU A 2
H31D H 0.9910 0.2636 0.8687 0.072 Uiso 0.330(14) 1 calc PR A 2
H31E H 1.0588 0.2490 0.9309 0.072 Uiso 0.330(14) 1 calc PR A 2
H31F H 1.0814 0.3384 0.9305 0.072 Uiso 0.330(14) 1 calc PR A 2
N311 N 0.976(5) 0.281(5) 0.956(4) 0.034(4) Uani 0.330(14) 1 d PU A 2
O311 O 1.0388(16) 0.1868(12) 0.9921(12) 0.108(10) Uani 0.330(14) 1 d PU A 2
C401 C 0.8107(4) 0.9387(3) 0.4934(3) 0.0313(12) Uani 1 1 d U . .
H401 H 0.8123 0.9725 0.4639 0.038 Uiso 1 1 calc R . .
C402 C 0.7492(5) 0.8809(4) 0.5763(3) 0.0396(14) Uani 1 1 d U . .
H40D H 0.6836 0.8364 0.5590 0.059 Uiso 1 1 calc R . .
H40E H 0.7658 0.9126 0.6237 0.059 Uiso 1 1 calc R . .
H40F H 0.7935 0.8596 0.5777 0.059 Uiso 1 1 calc R . .
C403 C 0.6952(4) 0.9686(3) 0.5230(3) 0.0321(12) Uani 1 1 d U . .
H40G H 0.7065 1.0021 0.4915 0.048 Uiso 1 1 calc R . .
H40H H 0.7100 1.0018 0.5692 0.048 Uiso 1 1 calc R . .
H40I H 0.6279 0.9267 0.5036 0.048 Uiso 1 1 calc R . .
N401 N 0.7564(3) 0.9315(3) 0.5300(2) 0.0282(10) Uani 1 1 d U . .
O401 O 0.8596(3) 0.9054(3) 0.4940(2) 0.0396(10) Uani 1 1 d U . .
C501 C 0.4107(4) 0.5322(4) 0.9895(3) 0.0386(14) Uani 1 1 d U . .
H501 H 0.3782 0.5120 1.0191 0.046 Uiso 1 1 calc R . .
C502 C 0.4096(6) 0.5204(5) 0.8701(4) 0.064(2) Uani 1 1 d U . .
H50A H 0.4765 0.5621 0.8954 0.095 Uiso 1 1 calc R . .
H50B H 0.3744 0.5420 0.8407 0.095 Uiso 1 1 calc R . .
H50C H 0.4069 0.4747 0.8406 0.095 Uiso 1 1 calc R . .
C503 C 0.2721(5) 0.4248(5) 0.8952(4) 0.061(2) Uani 1 1 d U . .
H50D H 0.2513 0.4155 0.9342 0.092 Uiso 1 1 calc R . .
H50E H 0.2743 0.3777 0.8731 0.092 Uiso 1 1 calc R . .
H50F H 0.2268 0.4342 0.8606 0.092 Uiso 1 1 calc R . .
N501 N 0.3659(4) 0.4939(3) 0.9210(3) 0.0427(12) Uani 1 1 d U . .
O501 O 0.4908(3) 0.5917(3) 1.0176(3) 0.0571(12) Uani 1 1 d U . .
C601 C 0.0923(12) 0.1918(10) 0.1692(9) 0.056(4) Uani 0.507(10) 1 d PDU B 1
H601 H 0.0588 0.2168 0.1465 0.068 Uiso 0.507(10) 1 calc PR B 1
C602 C 0.0886(13) 0.1105(12) 0.2495(10) 0.054(5) Uani 0.507(10) 1 d PDU B 1
H60D H 0.1553 0.1286 0.2549 0.082 Uiso 0.507(10) 1 calc PR B 1
H60E H 0.0525 0.0518 0.2330 0.082 Uiso 0.507(10) 1 calc PR B 1
H60F H 0.0865 0.1293 0.2948 0.082 Uiso 0.507(10) 1 calc PR B 1
C603 C -0.0502(9) 0.1275(8) 0.1936(8) 0.053(4) Uani 0.507(10) 1 d PDU B 1
H60G H -0.0684 0.1586 0.1646 0.079 Uiso 0.507(10) 1 calc PR B 1
H60H H -0.0501 0.1441 0.2402 0.079 Uiso 0.507(10) 1 calc PR B 1
H60I H -0.0962 0.0703 0.1715 0.079 Uiso 0.507(10) 1 calc PR B 1
N601 N 0.0477(10) 0.1418(9) 0.2004(9) 0.046(4) Uani 0.507(10) 1 d PDU B 1
O601 O 0.1691(9) 0.2109(7) 0.1648(7) 0.073(4) Uiso 0.507(10) 1 d PDU B 1
O611 O 0.2286(9) 0.2471(7) 0.2147(6) 0.064(3) Uiso 0.493(10) 1 d PU B 2
N611 N 0.0939(16) 0.1539(14) 0.2103(13) 0.072(6) Uani 0.493(10) 1 d PU B 2
C611 C 0.1841(14) 0.1965(11) 0.2365(10) 0.067(5) Uani 0.493(10) 1 d PU B 2
H611 H 0.2185 0.1873 0.2764 0.080 Uiso 0.493(10) 1 calc PR B 2
C613 C 0.033(2) 0.1659(13) 0.1495(11) 0.094(8) Uani 0.493(10) 1 d PU B 2
H61A H 0.0713 0.1925 0.1235 0.141 Uiso 0.493(10) 1 calc PR B 2
H61B H 0.0081 0.1993 0.1666 0.141 Uiso 0.493(10) 1 calc PR B 2
H61C H -0.0206 0.1138 0.1185 0.141 Uiso 0.493(10) 1 calc PR B 2
C612 C 0.0388(17) 0.0971(14) 0.2424(14) 0.071(6) Uani 0.493(10) 1 d PU B 2
H61D H 0.0000 0.0435 0.2087 0.106 Uiso 0.493(10) 1 calc PR B 2
H61E H -0.0032 0.1146 0.2555 0.106 Uiso 0.493(10) 1 calc PR B 2
H61F H 0.0830 0.0958 0.2844 0.106 Uiso 0.493(10) 1 calc PR B 2
C701 C 0.2045(8) 0.2188(5) 0.7786(4) 0.071(2) Uani 1 1 d U . .
H701 H 0.1392 0.2013 0.7519 0.086 Uiso 1 1 calc R . .
C702 C 0.3157(7) 0.2057(6) 0.8740(5) 0.083(3) Uani 1 1 d U . .
H70A H 0.3478 0.1951 0.8442 0.125 Uiso 1 1 calc R . .
H70B H 0.3096 0.1708 0.9046 0.125 Uiso 1 1 calc R . .
H70C H 0.3534 0.2619 0.9027 0.125 Uiso 1 1 calc R . .
C703 C 0.1424(7) 0.1320(5) 0.8484(5) 0.085(3) Uani 1 1 d U . .
H70D H 0.1538 0.1525 0.8976 0.128 Uiso 1 1 calc R . .
H70E H 0.1401 0.0797 0.8405 0.128 Uiso 1 1 calc R . .
H70F H 0.0815 0.1263 0.8182 0.128 Uiso 1 1 calc R . .
N701 N 0.2231(4) 0.1903(4) 0.8311(3) 0.0513(14) Uani 1 1 d U . .
O701 O 0.2626(7) 0.2647(5) 0.7615(4) 0.108(3) Uani 1 1 d U . .
C801 C 0.0269(8) 0.4367(8) 0.5103(7) 0.047(3) Uani 0.50 1 d PDU C -1
H801 H -0.0060 0.3833 0.4803 0.057 Uiso 0.50 1 calc PR C -1
C802 C -0.0658(10) 0.4926(10) 0.4460(7) 0.058(4) Uani 0.50 1 d PDU C -1
H80A H -0.0753 0.4532 0.4056 0.086 Uiso 0.50 1 calc PR C -1
H80B H -0.0361 0.5464 0.4404 0.086 Uiso 0.50 1 calc PR C -1
H80C H -0.1278 0.4802 0.4489 0.086 Uiso 0.50 1 calc PR C -1
C803 C 0.0179(10) 0.5459(8) 0.5745(6) 0.049(3) Uani 0.50 1 d PDU C -1
H80D H -0.0060 0.5151 0.6050 0.074 Uiso 0.50 1 calc PR C -1
H80E H -0.0117 0.5800 0.5659 0.074 Uiso 0.50 1 calc PR C -1
H80F H 0.0876 0.5795 0.5972 0.074 Uiso 0.50 1 calc PR C -1
N801 N -0.0067(12) 0.4900(8) 0.5067(7) 0.028(3) Uani 0.50 1 d PDU C -1
O801 O 0.1075(7) 0.4682(6) 0.5589(5) 0.054(2) Uani 0.50 1 d PDU C -1
C111 C 0.1247(13) 0.0840(15) 0.0052(12) 0.130(9) Uani 0.514(13) 1 d PDU D 1
H111 H 0.1288 0.1279 0.0354 0.156 Uiso 0.514(13) 1 calc PR D 1
C112 C 0.2701(13) 0.1067(14) 0.0915(10) 0.111(8) Uani 0.514(13) 1 d PDU D 1
H11A H 0.2925 0.0705 0.1087 0.167 Uiso 0.514(13) 1 calc PR D 1
H11B H 0.2467 0.1259 0.1242 0.167 Uiso 0.514(13) 1 calc PR D 1
H11C H 0.3231 0.1524 0.0878 0.167 Uiso 0.514(13) 1 calc PR D 1
C113 C 0.197(2) -0.0022(17) -0.0175(13) 0.153(11) Uani 0.514(13) 1 d PDU D 1
H11D H 0.1576 -0.0149 -0.0669 0.230 Uiso 0.514(13) 1 calc PR D 1
H11E H 0.1715 -0.0494 -0.0011 0.230 Uiso 0.514(13) 1 calc PR D 1
H11F H 0.2630 0.0132 -0.0124 0.230 Uiso 0.514(13) 1 calc PR D 1
N111 N 0.1950(19) 0.065(2) 0.0248(13) 0.097(4) Uani 0.514(13) 1 d PDU D 1
O111 O 0.0548(14) 0.0464(16) -0.0508(11) 0.167(9) Uani 0.514(13) 1 d PDU D 1
C121 C 0.2761(15) 0.0690(16) 0.0311(13) 0.137(9) Uani 0.486(13) 1 d PDU D 2
H121 H 0.3339 0.1017 0.0708 0.164 Uiso 0.486(13) 1 calc PR D 2
C122 C 0.1874(16) 0.1098(11) 0.0848(10) 0.087(6) Uani 0.486(13) 1 d PDU D 2
H12A H 0.1763 0.1508 0.0668 0.130 Uiso 0.486(13) 1 calc PR D 2
H12B H 0.2475 0.1358 0.1261 0.130 Uiso 0.486(13) 1 calc PR D 2
H12C H 0.1344 0.0777 0.0980 0.130 Uiso 0.486(13) 1 calc PR D 2
C123 C 0.1009(18) -0.0034(19) -0.0227(15) 0.166(14) Uani 0.486(13) 1 d PDU D 2
H12D H 0.0565 -0.0311 -0.0009 0.249 Uiso 0.486(13) 1 calc PR D 2
H12E H 0.1118 -0.0420 -0.0495 0.249 Uiso 0.486(13) 1 calc PR D 2
H12F H 0.0733 0.0212 -0.0542 0.249 Uiso 0.486(13) 1 calc PR D 2
N121 N 0.1933(16) 0.060(2) 0.0326(16) 0.097(4) Uani 0.486(13) 1 d PDU D 2
O121 O 0.2766(18) 0.0336(17) -0.0241(13) 0.228(15) Uani 0.486(13) 1 d PDU D 2

loop_
_atom_site_aniso_label
_atom_site_aniso_U_11
_atom_site_aniso_U_22
_atom_site_aniso_U_33
_atom_site_aniso_U_23
_atom_site_aniso_U_13
_atom_site_aniso_U_12
C1 0.020(2) 0.016(3) 0.026(3) 0.006(2) 0.004(2) 0.002(2)
C2 0.023(3) 0.021(3) 0.028(3) 0.008(2) 0.007(2) 0.011(2)
C3 0.018(2) 0.024(3) 0.024(3) 0.007(2) 0.006(2) 0.009(2)
C4 0.022(2) 0.018(2) 0.025(3) 0.009(2) 0.006(2) 0.008(2)
C5 0.024(3) 0.019(3) 0.024(3) 0.004(2) 0.003(2) 0.011(2)
C6 0.020(2) 0.021(3) 0.025(3) 0.002(2) 0.008(2) 0.007(2)
C7 0.025(3) 0.019(3) 0.025(3) 0.010(2) 0.008(2) 0.012(2)
C8 0.017(2) 0.020(3) 0.023(2) 0.007(2) 0.006(2) 0.009(2)
C9 0.021(2) 0.022(3) 0.027(3) 0.010(2) 0.006(2) 0.012(2)
C10 0.022(2) 0.023(3) 0.027(3) 0.008(2) 0.009(2) 0.009(2)
C11 0.022(2) 0.021(3) 0.031(3) 0.017(2) 0.012(2) 0.010(2)
C12 0.016(2) 0.015(2) 0.026(3) 0.005(2) 0.003(2) 0.007(2)
C13 0.024(3) 0.019(2) 0.026(3) 0.010(2) 0.010(2) 0.012(2)
C14 0.020(2) 0.025(3) 0.028(3) 0.009(2) 0.011(2) 0.011(2)
C15 0.024(3) 0.028(3) 0.023(3) 0.008(2) 0.008(2) 0.014(2)
C16 0.023(3) 0.029(3) 0.025(3) 0.009(2) 0.009(2) 0.008(2)
C17 0.024(3) 0.024(3) 0.025(3) 0.008(2) 0.010(2) 0.010(2)
C18 0.025(3) 0.024(3) 0.022(2) 0.010(2) 0.009(2) 0.011(2)
C19 0.020(2) 0.024(3) 0.023(2) 0.007(2) 0.008(2) 0.008(2)
C20 0.021(2) 0.023(3) 0.019(2) 0.006(2) 0.004(2) 0.011(2)
C21 0.048(4) 0.036(3) 0.041(3) 0.014(3) 0.024(3) 0.029(3)
C22 0.049(4) 0.057(4) 0.045(4) 0.007(3) 0.019(3) 0.034(4)
C23 0.031(3) 0.044(4) 0.046(3) 0.025(3) 0.018(3) 0.021(3)
C24 0.040(3) 0.067(5) 0.034(3) 0.031(3) 0.020(3) 0.029(3)
C25 0.022(2) 0.025(3) 0.026(3) 0.012(2) 0.011(2) 0.011(2)
C26 0.023(2) 0.021(3) 0.017(2) 0.0054(19) 0.0042(19) 0.013(2)
C27 0.022(3) 0.024(3) 0.027(3) 0.010(2) 0.009(2) 0.008(2)
C28 0.025(3) 0.018(3) 0.025(3) 0.006(2) 0.006(2) 0.008(2)
C29 0.016(2) 0.022(3) 0.024(2) 0.005(2) 0.005(2) 0.006(2)
C30 0.023(3) 0.021(3) 0.020(2) 0.005(2) 0.006(2) 0.012(2)
C31 0.023(2) 0.020(3) 0.021(2) 0.008(2) 0.006(2) 0.011(2)
C32 0.022(3) 0.021(3) 0.030(3) 0.005(2) 0.009(2) 0.011(2)
C33 0.029(3) 0.017(3) 0.032(3) 0.007(2) 0.006(2) 0.013(2)
C34 0.023(3) 0.022(3) 0.027(3) 0.004(2) 0.009(2) 0.009(2)
C35 0.020(2) 0.024(3) 0.027(3) 0.008(2) 0.008(2) 0.010(2)
C36 0.025(3) 0.022(3) 0.028(3) 0.008(2) 0.010(2) 0.013(2)
C37 0.024(3) 0.021(3) 0.031(3) 0.004(2) 0.011(2) 0.009(2)
C38 0.024(3) 0.029(3) 0.031(3) 0.011(2) 0.013(2) 0.013(2)
C39 0.060(4) 0.043(4) 0.043(4) 0.021(3) 0.021(3) 0.033(4)
C40 0.138(8) 0.079(6) 0.057(5) 0.035(4) 0.038(5) 0.085(6)
C41 0.055(4) 0.031(3) 0.072(5) 0.024(3) 0.046(4) 0.025(3)
C42 0.048(4) 0.052(4) 0.073(5) 0.024(4) 0.037(4) 0.034(4)
C43 0.020(2) 0.022(3) 0.027(3) 0.004(2) 0.008(2) 0.009(2)
C44 0.024(2) 0.019(2) 0.023(2) 0.006(2) 0.006(2) 0.012(2)
C45 0.029(3) 0.026(3) 0.029(3) 0.003(2) 0.010(2) 0.015(2)
C46 0.033(3) 0.028(3) 0.018(2) 0.002(2) 0.006(2) 0.016(3)
C47 0.022(3) 0.026(3) 0.025(3) 0.002(2) 0.003(2) 0.013(2)
C48 0.016(2) 0.020(3) 0.023(2) 0.002(2) 0.0048(19) 0.007(2)
C49 0.017(2) 0.020(3) 0.025(3) 0.008(2) 0.007(2) 0.005(2)
C50 0.022(3) 0.027(3) 0.024(3) 0.008(2) 0.004(2) 0.010(2)
C51 0.032(3) 0.040(3) 0.031(3) 0.013(3) 0.013(3) 0.012(3)
C52 0.035(3) 0.064(5) 0.034(3) 0.022(3) 0.015(3) 0.012(3)
C53 0.031(3) 0.033(3) 0.041(3) 0.025(3) 0.020(3) 0.019(3)
C54 0.065(4) 0.047(4) 0.048(4) 0.028(3) 0.024(3) 0.039(4)
C55 0.029(3) 0.025(3) 0.041(3) 0.014(3) 0.011(3) 0.014(3)
C56 0.051(4) 0.031(4) 0.071(5) 0.022(4) 0.000(4) 0.005(3)
C57 0.031(3) 0.026(3) 0.033(3) 0.006(2) 0.013(2) 0.015(3)
C58 0.057(5) 0.074(6) 0.039(4) -0.020(4) 0.022(3) 0.003(4)
C59 0.031(3) 0.033(3) 0.035(3) 0.022(2) 0.021(2) 0.025(3)
C60 0.031(4) 0.046(5) 0.109(7) 0.015(4) 0.000(4) 0.019(4)
C61 0.044(4) 0.041(4) 0.047(4) 0.005(3) 0.006(3) 0.027(3)
C62 0.082(7) 0.061(6) 0.137(9) -0.033(6) -0.023(6) 0.055(6)
C63 0.025(3) 0.038(3) 0.034(3) 0.014(3) 0.012(2) 0.016(3)
C64 0.043(4) 0.048(4) 0.038(3) 0.019(3) 0.006(3) 0.012(3)
C65 0.033(3) 0.028(3) 0.033(3) 0.012(2) 0.014(3) 0.014(3)
C66 0.033(3) 0.046(4) 0.058(4) 0.016(3) 0.022(3) 0.008(3)
N1 0.026(2) 0.024(2) 0.030(2) 0.0108(19) 0.0102(19) 0.016(2)
N2 0.027(2) 0.026(2) 0.025(2) 0.0095(19) 0.0100(19) 0.015(2)
N3 0.023(2) 0.023(2) 0.023(2) 0.0132(18) 0.0106(18) 0.0104(19)
N4 0.020(2) 0.027(2) 0.025(2) 0.0095(18) 0.0084(18) 0.0127(19)
N5 0.029(2) 0.028(2) 0.027(2) 0.0107(19) 0.0140(19) 0.016(2)
N6 0.023(2) 0.021(2) 0.037(3) 0.0118(19) 0.0113(19) 0.0128(19)
O1 0.032(2) 0.030(2) 0.032(2) 0.0189(17) 0.0172(17) 0.0129(18)
O2 0.036(2) 0.029(2) 0.033(2) 0.0189(17) 0.0161(17) 0.0200(18)
O3 0.0220(18) 0.032(2) 0.0281(19) 0.0145(16) 0.0128(15) 0.0166(17)
O4 0.0183(17) 0.031(2) 0.0282(18) 0.0161(16) 0.0077(15) 0.0138(16)
O5 0.032(2) 0.039(2) 0.031(2) 0.0120(17) 0.0175(17) 0.0205(19)
O6 0.030(2) 0.038(2) 0.028(2) 0.0125(17) 0.0142(17) 0.0152(19)
O7 0.0228(17) 0.0185(18) 0.0275(18) 0.0078(15) 0.0110(15) 0.0118(15)
O8 0.0212(17) 0.0184(18) 0.0267(18) 0.0052(15) 0.0100(15) 0.0068(15)
O9 0.038(2) 0.031(2) 0.043(2) 0.0181(18) 0.0173(19) 0.0262(19)
O10 0.032(2) 0.027(2) 0.045(2) 0.0093(18) 0.0205(18) 0.0178(18)
O11 0.0316(19) 0.0224(19) 0.0217(18) 0.0099(15) 0.0079(15) 0.0153(17)
O12 0.0252(18) 0.0212(18) 0.0228(17) 0.0053(14) 0.0056(15) 0.0134(16)
O13 0.031(2) 0.025(2) 0.038(2) 0.0103(17) 0.0117(18) 0.0123(18)
O14 0.030(2) 0.022(2) 0.037(2) 0.0098(17) 0.0042(17) 0.0088(18)
O15 0.034(2) 0.033(2) 0.029(2) 0.0055(17) 0.0127(17) 0.0146(19)
O16 0.027(2) 0.040(2) 0.031(2) 0.0069(18) 0.0113(17) 0.0125(19)
O17 0.039(2) 0.030(2) 0.043(2) 0.0147(19) 0.0208(19) 0.020(2)
O18 0.028(2) 0.030(2) 0.039(2) 0.0095(17) 0.0115(17) 0.0158(18)
O19 0.040(2) 0.029(2) 0.038(2) 0.0050(18) 0.0093(19) 0.022(2)
O20 0.039(2) 0.030(2) 0.038(2) 0.0023(18) 0.0047(18) 0.016(2)
O21 0.0209(18) 0.028(2) 0.0274(19) 0.0089(16) 0.0041(15) 0.0084(17)
O22 0.0272(19) 0.029(2) 0.032(2) 0.0088(17) 0.0087(16) 0.0110(18)
O23 0.0244(19) 0.029(2) 0.034(2) 0.0128(17) 0.0118(17) 0.0091(18)
O24 0.0210(18) 0.028(2) 0.037(2) 0.0075(17) 0.0054(16) 0.0066(17)
O25 0.0166(16) 0.0154(17) 0.0225(17) 0.0044(14) 0.0044(14) 0.0046(14)
Zn1 0.0259(3) 0.0257(3) 0.0276(3) 0.0128(3) 0.0121(3) 0.0165(3)
Zn2 0.0218(3) 0.0227(3) 0.0229(3) 0.0101(2) 0.0091(2) 0.0115(3)
Zn3 0.0489(4) 0.0320(4) 0.0401(4) 0.0214(3) 0.0308(3) 0.0296(3)
Zn4 0.0201(3) 0.0234(3) 0.0275(3) 0.0081(2) 0.0082(2) 0.0113(3)
Zn5 0.0232(3) 0.0191(3) 0.0242(3) 0.0070(2) 0.0056(2) 0.0073(3)
Zn6 0.0188(3) 0.0207(3) 0.0237(3) 0.0058(2) 0.0072(2) 0.0083(3)
Zn7 0.0231(3) 0.0212(3) 0.0300(3) 0.0042(3) 0.0045(3) 0.0074(3)
C101 0.027(3) 0.030(3) 0.041(3) 0.009(3) 0.013(3) 0.015(3)
C102 0.041(3) 0.033(3) 0.038(3) 0.007(3) 0.012(3) 0.018(3)
C103 0.039(3) 0.035(4) 0.058(4) 0.009(3) 0.017(3) 0.020(3)
N101 0.029(3) 0.026(3) 0.046(3) 0.003(2) 0.010(2) 0.013(2)
O101 0.035(2) 0.041(2) 0.044(2) 0.013(2) 0.021(2) 0.018(2)
C201 0.087(6) 0.101(7) 0.076(6) 0.027(5) 0.044(5) 0.069(6)
C202 0.051(5) 0.038(4) 0.159(9) 0.025(5) 0.049(6) 0.025(4)
C203 0.070(5) 0.060(5) 0.064(5) 0.018(4) 0.037(4) 0.027(4)
N201 0.040(3) 0.046(3) 0.055(3) 0.021(3) 0.025(3) 0.031(3)
O201 0.120(6) 0.137(6) 0.103(5) 0.072(5) 0.070(4) 0.107(5)
C301 0.035(8) 0.051(9) 0.025(9) -0.001(7) -0.007(6) 0.022(7)
C302 0.041(11) 0.058(10) 0.046(5) 0.013(5) 0.023(7) 0.020(10)
C303 0.060(8) 0.042(7) 0.052(7) 0.010(6) 0.020(5) 0.036(5)
N301 0.034(9) 0.042(6) 0.032(8) 0.019(5) 0.012(6) 0.023(5)
O301 0.073(5) 0.069(6) 0.066(5) 0.046(4) 0.035(4) 0.049(5)
C311 0.060(8) 0.042(7) 0.052(7) 0.010(6) 0.020(5) 0.036(5)
C312 0.035(8) 0.051(9) 0.025(9) -0.001(7) -0.007(6) 0.022(7)
C313 0.041(11) 0.058(10) 0.046(5) 0.013(5) 0.023(7) 0.020(10)
N311 0.034(9) 0.042(6) 0.032(8) 0.019(5) 0.012(6) 0.023(5)
O311 0.097(16) 0.066(13) 0.101(15) 0.046(12) -0.018(12) 0.018(12)
C401 0.028(3) 0.026(3) 0.035(3) 0.013(2) 0.009(2) 0.009(3)
C402 0.055(4) 0.033(3) 0.049(4) 0.023(3) 0.033(3) 0.026(3)
C403 0.028(3) 0.024(3) 0.043(3) 0.009(3) 0.015(3) 0.012(3)
N401 0.032(2) 0.022(2) 0.039(3) 0.014(2) 0.019(2) 0.016(2)
O401 0.041(2) 0.044(3) 0.052(3) 0.019(2) 0.027(2) 0.029(2)
C501 0.036(3) 0.033(3) 0.043(3) 0.011(3) 0.014(3) 0.014(3)
C502 0.055(5) 0.074(6) 0.057(5) 0.020(4) 0.032(4) 0.020(4)
C503 0.055(4) 0.054(5) 0.045(4) 0.006(4) 0.017(4) 0.006(4)
N501 0.037(3) 0.042(3) 0.044(3) 0.016(3) 0.017(2) 0.012(3)
O501 0.048(3) 0.048(3) 0.050(3) 0.008(2) 0.011(2) 0.008(3)
C601 0.097(12) 0.043(9) 0.058(10) 0.020(8) 0.056(10) 0.041(9)
C602 0.060(11) 0.052(11) 0.063(10) 0.028(9) 0.025(10) 0.033(11)
C603 0.057(9) 0.030(7) 0.060(9) 0.015(6) 0.011(7) 0.018(7)
N601 0.079(11) 0.021(7) 0.050(8) 0.019(6) 0.040(9) 0.024(8)
N611 0.085(13) 0.062(10) 0.064(10) 0.028(8) 0.036(11) 0.025(11)
C611 0.074(11) 0.077(11) 0.090(12) 0.031(9) 0.058(10) 0.052(10)
C613 0.122(19) 0.039(11) 0.062(12) 0.016(10) 0.011(13) 0.003(13)
C612 0.074(14) 0.057(12) 0.082(13) 0.035(10) 0.041(13) 0.021(12)
C701 0.096(7) 0.053(5) 0.050(5) 0.005(4) 0.009(5) 0.037(5)
C702 0.076(6) 0.097(7) 0.075(6) 0.000(5) 0.004(5) 0.064(6)
C703 0.090(7) 0.052(5) 0.077(6) 0.000(5) 0.016(5) 0.018(5)
N701 0.053(3) 0.053(4) 0.040(3) 0.005(3) 0.004(3) 0.030(3)
O701 0.163(8) 0.078(5) 0.090(5) 0.026(4) 0.063(6) 0.054(6)
C801 0.021(6) 0.047(8) 0.056(8) 0.011(7) 0.006(6) 0.007(6)
C802 0.047(8) 0.089(12) 0.063(9) 0.033(9) 0.025(8) 0.050(9)
C803 0.044(7) 0.063(9) 0.044(7) 0.026(7) 0.023(6) 0.023(7)
N801 0.032(6) 0.028(8) 0.034(7) 0.027(5) 0.012(5) 0.017(6)
O801 0.049(6) 0.050(6) 0.072(7) 0.020(5) 0.020(5) 0.032(5)
C111 0.055(11) 0.149(18) 0.124(16) -0.010(14) 0.045(11) 0.004(12)
C112 0.078(13) 0.101(16) 0.106(15) -0.010(13) 0.042(12) 0.009(12)
C113 0.16(2) 0.13(2) 0.095(16) -0.032(15) 0.022(17) 0.035(19)
N111 0.107(7) 0.062(6) 0.096(7) 0.002(6) 0.061(6) 0.011(5)
O111 0.131(16) 0.20(2) 0.145(17) 0.062(16) 0.048(13) 0.053(16)
C121 0.104(14) 0.121(16) 0.153(16) -0.039(13) 0.085(13) 0.025(12)
C122 0.099(15) 0.063(11) 0.096(14) 0.011(10) 0.043(12) 0.037(11)
C123 0.14(2) 0.12(2) 0.122(19) -0.076(16) 0.053(18) -0.005(18)
N121 0.107(7) 0.062(6) 0.096(7) 0.002(6) 0.061(6) 0.011(5)
O121 0.17(2) 0.20(2) 0.18(2) -0.070(17) 0.120(17) -0.031(17)

loop_
_atom_type_symbol
_atom_type_description
_atom_type_scat_dispersion_real
_atom_type_scat_dispersion_imag
_atom_type_scat_source
C C 0.0033 0.0016 'International Tables Vol C Tables 4.2.6.8 and 6.1.1.4'
H H 0.0000 0.0000 'International Tables Vol C Tables 4.2.6.8 and 6.1.1.4'
N N 0.0061 0.0033 'International Tables Vol C Tables 4.2.6.8 and 6.1.1.4'
O O 0.0106 0.0060 'International Tables Vol C Tables 4.2.6.8 and 6.1.1.4'
Zn Zn 0.2839 1.4301 'International Tables Vol C Tables 4.2.6.8 and 6.1.1.4'

loop_
_geom_angle_atom_site_label_1
_geom_angle_atom_site_label_2
_geom_angle_atom_site_label_3
_geom_angle
C6 C1 O1 123.3(5)
C6 C1 C2 120.7(5)
O1 C1 C2 116.0(4)
O2 C2 C3 124.4(5)
O2 C2 C1 115.4(4)
C3 C2 C1 120.2(5)
C2 C3 C4 119.6(5)
C2 C3 H3 120.2
C4 C3 H3 120.2
N2 C4 C5 116.7(4)
N2 C4 C3 123.6(4)
C5 C4 C3 119.7(4)
C4 C5 C6 120.2(4)
C4 C5 N1 114.1(4)
C6 C5 N1 125.6(5)
C1 C6 C5 119.5(5)
C1 C6 H6 120.3
C5 C6 H6 120.3
N2 C7 C8 125.8(4)
N2 C7 H7 117.1
C8 C7 H7 117.1
C9 C8 C13 118.8(4)
C9 C8 C7 117.4(4)
C13 C8 C7 123.7(4)
C10 C9 C8 121.1(4)
C10 C9 H9 119.5
C8 C9 H9 119.5
C9 C10 C11 121.8(5)
C9 C10 H10 119.1
C11 C10 H10 119.1
C10 C11 C14 117.8(4)
C10 C11 C12 118.0(4)
C14 C11 C12 124.2(4)
O4 C12 C13 116.0(4)
O4 C12 C11 123.6(4)
C13 C12 C11 120.3(4)
O3 C13 C12 116.3(4)
O3 C13 C8 123.7(4)
C12 C13 C8 120.0(4)
N3 C14 C11 125.3(5)
N3 C14 H14 117.3
C11 C14 H14 117.3
O5 C15 C20 124.4(4)
O5 C15 C16 115.0(4)
C20 C15 C16 120.5(5)
O6 C16 C17 125.4(5)
O6 C16 C15 114.8(4)
C17 C16 C15 119.8(5)
C16 C17 C18 119.9(5)
C16 C17 H17 120.1
C18 C17 H17 120.1
N4 C18 C19 115.7(4)
N4 C18 C17 124.9(4)
C19 C18 C17 119.4(5)
C18 C19 C20 120.9(4)
C18 C19 N3 114.5(4)
C20 C19 N3 124.5(4)
C15 C20 C19 119.2(4)
C15 C20 H20 120.4
C19 C20 H20 120.4
O5 C21 C22 107.2(5)
O5 C21 H21A 110.3
C22 C21 H21A 110.3
O5 C21 H21B 110.3
C22 C21 H21B 110.3
H21A C21 H21B 108.5
C21 C22 H22A 109.5
C21 C22 H22B 109.5
H22A C22 H22B 109.5
C21 C22 H22C 109.5
H22A C22 H22C 109.5
H22B C22 H22C 109.5
O6 C23 C24 107.7(5)
O6 C23 H23A 110.2
C24 C23 H23A 110.2
O6 C23 H23B 110.2
C24 C23 H23B 110.2
H23A C23 H23B 108.5
C23 C24 H24A 109.5
C23 C24 H24B 109.5
H24A C24 H24B 109.5
C23 C24 H24C 109.5
H24A C24 H24C 109.5
H24B C24 H24C 109.5
N4 C25 C26 124.4(5)
N4 C25 H25 117.8
C26 C25 H25 117.8
C27 C26 C31 118.0(4)
C27 C26 C25 117.6(4)
C31 C26 C25 124.3(4)
C28 C27 C26 121.8(5)
C28 C27 H27 119.1
C26 C27 H27 119.1
C27 C28 C29 121.8(5)
C27 C28 H28 119.1
C29 C28 H28 119.1
C28 C29 C30 117.7(5)
C28 C29 C32 118.0(5)
C30 C29 C32 124.2(4)
O8 C30 C29 123.3(4)
O8 C30 C31 116.0(4)
C29 C30 C31 120.7(4)
O7 C31 C26 124.0(4)
O7 C31 C30 116.0(4)
C26 C31 C30 119.9(4)
N5 C32 C29 125.7(5)
N5 C32 H32 117.2
C29 C32 H32 117.2
C38 C33 O9 124.0(5)
C38 C33 C34 121.1(5)
O9 C33 C34 114.9(5)
O10 C34 C35 125.2(5)
O10 C34 C33 116.0(4)
C35 C34 C33 118.8(5)
C34 C35 C36 120.6(5)
C34 C35 H35 119.7
C36 C35 H35 119.7
C37 C36 C35 119.6(4)
C37 C36 N6 115.6(4)
C35 C36 N6 124.8(5)
C36 C37 C38 120.4(5)
C36 C37 N5 115.9(4)
C38 C37 N5 123.7(5)
C33 C38 C37 119.5(5)
C33 C38 H38 120.2
C37 C38 H38 120.2
O9 C39 C40 106.9(6)
O9 C39 H39A 110.3
C40 C39 H39A 110.3
O9 C39 H39B 110.3
C40 C39 H39B 110.3
H39A C39 H39B 108.6
C39 C40 H40A 109.5
C39 C40 H40B 109.5
H40A C40 H40B 109.5
C39 C40 H40C 109.5
H40A C40 H40C 109.5
H40B C40 H40C 109.5
O10 C41 C42 108.6(5)
O10 C41 H41A 110.0
C42 C41 H41A 110.0
O10 C41 H41B 110.0
C42 C41 H41B 110.0
H41A C41 H41B 108.4
C41 C42 H42A 109.5
C41 C42 H42B 109.5
H42A C42 H42B 109.5
C41 C42 H42C 109.5
H42A C42 H42C 109.5
H42B C42 H42C 109.5
N6 C43 C44 125.2(5)
N6 C43 H43 117.4
C44 C43 H43 117.4
C45 C44 C49 118.7(4)
C45 C44 C43 118.1(4)
C49 C44 C43 123.2(4)
C46 C45 C44 122.2(5)
C46 C45 H45 118.9
C44 C45 H45 118.9
C45 C46 C47 121.0(5)
C45 C46 H46 119.5
C47 C46 H46 119.5
C48 C47 C46 118.0(4)
C48 C47 C50 123.8(5)
C46 C47 C50 118.2(5)
O12 C48 C47 123.8(4)
O12 C48 C49 115.9(4)
C47 C48 C49 120.2(4)
O11 C49 C44 125.0(4)
O11 C49 C48 115.1(4)
C44 C49 C48 119.8(4)
N1 C50 C47 125.1(5)
N1 C50 H50 117.4
C47 C50 H50 117.4
O1 C51 C52 107.5(5)
O1 C51 H51A 110.2
C52 C51 H51A 110.2
O1 C51 H51B 110.2
C52 C51 H51B 110.2
H51A C51 H51B 108.5
C51 C52 H52A 109.5
C51 C52 H52B 109.5
H52A C52 H52B 109.5
C51 C52 H52C 109.5
H52A C52 H52C 109.5
H52B C52 H52C 109.5
O2 C53 C54 108.0(4)
O2 C53 H53A 110.1
C54 C53 H53A 110.1
O2 C53 H53B 110.1
C54 C53 H53B 110.1
H53A C53 H53B 108.4
C53 C54 H54A 109.5
C53 C54 H54B 109.5
H54A C54 H54B 109.5
C53 C54 H54C 109.5
H54A C54 H54C 109.5
H54B C54 H54C 109.5
O14 C55 O13 122.7(5)
O14 C55 C56 119.5(5)
O13 C55 C56 117.6(5)
C55 C56 H56A 109.5
C55 C56 H56B 109.5
H56A C56 H56B 109.5
C55 C56 H56C 109.5
H56A C56 H56C 109.5
H56B C56 H56C 109.5
O16 C57 O15 122.7(5)
O16 C57 C58 120.6(5)
O15 C57 C58 116.7(5)
C57 C58 H58A 109.5
C57 C58 H58B 109.5
H58A C58 H58B 109.5
C57 C58 H58C 109.5
H58A C58 H58C 109.5
H58B C58 H58C 109.5
O18 C59 O17 123.3(5)
O18 C59 C60 118.3(5)
O17 C59 C60 118.4(5)
C59 C60 H60A 109.5
C59 C60 H60B 109.5
H60A C60 H60B 109.5
C59 C60 H60C 109.5
H60A C60 H60C 109.5
H60B C60 H60C 109.5
O19 C61 O20 127.6(6)
O19 C61 C62 117.0(6)
O20 C61 C62 115.4(6)
C61 C62 H62A 109.5
C61 C62 H62B 109.5
H62A C62 H62B 109.5
C61 C62 H62C 109.5
H62A C62 H62C 109.5
H62B C62 H62C 109.5
O21 C63 O22 126.7(5)
O21 C63 C64 117.9(5)
O22 C63 C64 115.4(5)
C63 C64 H64A 109.5
C63 C64 H64B 109.5
H64A C64 H64B 109.5
C63 C64 H64C 109.5
H64A C64 H64C 109.5
H64B C64 H64C 109.5
O23 C65 O24 126.5(5)
O23 C65 C66 117.5(5)
O24 C65 C66 115.9(5)
C65 C66 H66A 109.5
C65 C66 H66B 109.5
H66A C66 H66B 109.5
C65 C66 H66C 109.5
H66A C66 H66C 109.5
H66B C66 H66C 109.5
C50 N1 C5 121.6(4)
C50 N1 Zn1 128.8(3)
C5 N1 Zn1 109.5(3)
C7 N2 C4 121.8(4)
C7 N2 Zn1 128.5(3)
C4 N2 Zn1 109.6(3)
C14 N3 C19 121.6(4)
C14 N3 Zn2 129.0(3)
C19 N3 Zn2 109.4(3)
C25 N4 C18 121.7(4)
C25 N4 Zn2 128.8(3)
C18 N4 Zn2 109.4(3)
C32 N5 C37 123.0(5)
C32 N5 Zn3 127.5(4)
C37 N5 Zn3 109.5(3)
C43 N6 C36 122.3(4)
C43 N6 Zn3 128.6(3)
C36 N6 Zn3 108.9(3)
C1 O1 C51 118.0(4)
C2 O2 C53 115.0(4)
C13 O3 Zn4 109.7(3)
C13 O3 Zn1 129.1(3)
Zn4 O3 Zn1 121.00(16)
C12 O4 Zn4 110.0(3)
C12 O4 Zn2 130.2(3)
Zn4 O4 Zn2 119.42(16)
C15 O5 C21 115.6(4)
C16 O6 C23 116.2(4)
C31 O7 Zn2 128.7(3)
C31 O7 Zn5 110.4(3)
Zn2 O7 Zn5 120.91(16)
C30 O8 Zn3 128.5(3)
C30 O8 Zn5 111.0(3)
Zn3 O8 Zn5 120.51(16)
C33 O9 C39 114.6(4)
C34 O10 C41 116.0(4)
C49 O11 Zn6 111.3(3)
C49 O11 Zn3 128.2(3)
Zn6 O11 Zn3 120.47(16)
C48 O12 Zn1 129.9(3)
C48 O12 Zn6 110.1(3)
Zn1 O12 Zn6 119.92(16)
C55 O13 Zn1 107.0(3)
C55 O14 Zn6 134.3(4)
C57 O15 Zn2 108.0(3)
C59 O17 Zn3 109.9(3)
C59 O18 Zn5 132.8(3)
C61 O19 Zn4 124.2(4)
C61 O20 Zn7 129.2(4)
C63 O21 Zn5 125.9(3)
C63 O22 Zn7 129.3(4)
C65 O23 Zn6 125.9(4)
C65 O24 Zn7 128.0(4)
Zn4 O25 Zn6 116.90(16)
Zn4 O25 Zn5 117.06(17)
Zn6 O25 Zn5 116.06(16)
Zn4 O25 Zn7 101.12(15)
Zn6 O25 Zn7 98.95(15)
Zn5 O25 Zn7 101.82(15)
O13 Zn1 O12 106.05(15)
O13 Zn1 O3 109.94(15)
O12 Zn1 O3 98.42(13)
O13 Zn1 N2 101.22(16)
O12 Zn1 N2 148.58(16)
O3 Zn1 N2 86.50(15)
O13 Zn1 N1 96.46(16)
O12 Zn1 N1 85.34(14)
O3 Zn1 N1 150.90(16)
N2 Zn1 N1 76.27(16)
O15 Zn2 O4 107.34(15)
O15 Zn2 O7 109.20(15)
O4 Zn2 O7 98.59(13)
O15 Zn2 N3 98.64(16)
O4 Zn2 N3 85.71(14)
O7 Zn2 N3 148.88(15)
O15 Zn2 N4 99.33(16)
O4 Zn2 N4 149.41(15)
O7 Zn2 N4 86.24(14)
N3 Zn2 N4 75.55(15)
O8 Zn3 O17 102.46(15)
O8 Zn3 O11 101.68(14)
O17 Zn3 O11 106.31(15)
O8 Zn3 N6 155.77(16)
O17 Zn3 N6 97.29(16)
O11 Zn3 N6 85.88(15)
O8 Zn3 N5 86.64(15)
O17 Zn3 N5 97.16(16)
O11 Zn3 N5 152.53(16)
N6 Zn3 N5 77.02(16)
O25 Zn4 O19 121.33(15)
O25 Zn4 O4 116.02(14)
O19 Zn4 O4 110.62(16)
O25 Zn4 O3 115.62(14)
O19 Zn4 O3 105.79(15)
O4 Zn4 O3 79.65(13)
O25 Zn4 Zn7 40.06(10)
O19 Zn4 Zn7 81.28(12)
O4 Zn4 Zn7 140.03(9)
O3 Zn4 Zn7 135.47(10)
O25 Zn5 O21 120.00(14)
O25 Zn5 O8 117.32(14)
O21 Zn5 O8 109.91(14)
O25 Zn5 O7 115.91(13)
O21 Zn5 O7 107.09(14)
O8 Zn5 O7 79.31(13)
O25 Zn5 O18 72.88(13)
O21 Zn5 O18 82.51(14)
O8 Zn5 O18 78.97(13)
O7 Zn5 O18 158.17(13)
O25 Zn5 Zn7 39.61(10)
O21 Zn5 Zn7 80.45(11)
O8 Zn5 Zn7 138.52(10)
O7 Zn5 Zn7 137.68(9)
O18 Zn5 Zn7 62.24(9)
O25 Zn6 O23 121.95(15)
O25 Zn6 O11 117.27(14)
O23 Zn6 O11 107.03(15)
O25 Zn6 O12 117.46(14)
O23 Zn6 O12 105.55(15)
O11 Zn6 O12 79.35(13)
O25 Zn6 O14 73.70(13)
O23 Zn6 O14 80.46(14)
O11 Zn6 O14 156.44(13)
O12 Zn6 O14 77.11(13)
O25 Zn6 Zn7 41.10(10)
O23 Zn6 Zn7 80.86(11)
O11 Zn6 Zn7 140.16(9)
O12 Zn6 Zn7 137.39(10)
O14 Zn6 Zn7 62.22(9)
O25 Zn7 O20 116.22(15)
O25 Zn7 O22 116.04(15)
O20 Zn7 O22 101.17(16)
O25 Zn7 O24 118.50(15)
O20 Zn7 O24 101.42(17)
O22 Zn7 O24 100.68(15)
O25 Zn7 Zn6 39.95(10)
O20 Zn7 Zn6 127.66(12)
O22 Zn7 Zn6 130.62(11)
O24 Zn7 Zn6 78.60(11)
O25 Zn7 Zn4 38.82(9)
O20 Zn7 Zn4 77.41(12)
O22 Zn7 Zn4 126.78(11)
O24 Zn7 Zn4 132.14(11)
Zn6 Zn7 Zn4 66.61(2)
O25 Zn7 Zn5 38.57(9)
O20 Zn7 Zn5 130.32(13)
O22 Zn7 Zn5 77.55(11)
O24 Zn7 Zn5 127.91(11)
Zn6 Zn7 Zn5 66.15(2)
Zn4 Zn7 Zn5 65.93(2)
O101 C101 N101 125.6(5)
O101 C101 H101 117.2
N101 C101 H101 117.2
N101 C102 H10A 109.5
N101 C102 H10B 109.5
H10A C102 H10B 109.5
N101 C102 H10C 109.5
H10A C102 H10C 109.5
H10B C102 H10C 109.5
N101 C103 H10D 109.5
N101 C103 H10E 109.5
H10D C103 H10E 109.5
N101 C103 H10F 109.5
H10D C103 H10F 109.5
H10E C103 H10F 109.5
C101 N101 C102 122.0(5)
C101 N101 C103 120.3(5)
C102 N101 C103 117.7(5)
O201 C201 N201 127.1(8)
O201 C201 H201 116.5
N201 C201 H201 116.5
N201 C202 H20A 109.5
N201 C202 H20B 109.5
H20A C202 H20B 109.5
N201 C202 H20C 109.5
H20A C202 H20C 109.5
H20B C202 H20C 109.5
N201 C203 H20D 109.5
N201 C203 H20E 109.5
H20D C203 H20E 109.5
N201 C203 H20F 109.5
H20D C203 H20F 109.5
H20E C203 H20F 109.5
C201 N201 C202 120.3(7)
C201 N201 C203 119.0(6)
C202 N201 C203 120.7(7)
O301 C301 N301 121(2)
O301 C301 H301 119.5
N301 C301 H301 119.5
C303 N301 C301 113(3)
C303 N301 C302 132(3)
C301 N301 C302 114(3)
O311 C311 N311 130(5)
O311 C311 H311 115.1
N311 C311 H311 115.2
N311 C312 H31A 109.5
N311 C312 H31B 109.5
H31A C312 H31B 109.5
N311 C312 H31C 109.4
H31A C312 H31C 109.5
H31B C312 H31C 109.5
N311 C313 H31D 109.5
N311 C313 H31E 109.5
H31D C313 H31E 109.5
N311 C313 H31F 109.5
H31D C313 H31F 109.5
H31E C313 H31F 109.5
C312 N311 C313 127(8)
C312 N311 C311 136(8)
C313 N311 C311 96(6)
O401 C401 N401 125.7(5)
O401 C401 H401 117.1
N401 C401 H401 117.1
N401 C402 H40D 109.5
N401 C402 H40E 109.5
H40D C402 H40E 109.5
N401 C402 H40F 109.5
H40D C402 H40F 109.5
H40E C402 H40F 109.5
N401 C403 H40G 109.5
N401 C403 H40H 109.5
H40G C403 H40H 109.5
N401 C403 H40I 109.5
H40G C403 H40I 109.5
H40H C403 H40I 109.5
C401 N401 C402 121.1(5)
C401 N401 C403 122.7(5)
C402 N401 C403 116.1(4)
O501 C501 N501 125.5(6)
O501 C501 H501 117.3
N501 C501 H501 117.3
N501 C502 H50A 109.5
N501 C502 H50B 109.5
H50A C502 H50B 109.5
N501 C502 H50C 109.5
H50A C502 H50C 109.5
H50B C502 H50C 109.5
N501 C503 H50D 109.5
N501 C503 H50E 109.5
H50D C503 H50E 109.5
N501 C503 H50F 109.5
H50D C503 H50F 109.5
H50E C503 H50F 109.5
C501 N501 C503 119.7(5)
C501 N501 C502 121.8(6)
C503 N501 C502 118.4(6)
O601 C601 N601 130.2(16)
O601 C601 H601 114.9
N601 C601 H601 114.9
C601 N601 C602 126.2(15)
C601 N601 C603 117.7(12)
C602 N601 C603 115.1(12)
C611 N611 C612 124(2)
C611 N611 C613 122(2)
C612 N611 C613 114(2)
O611 C611 N611 125(2)
O611 C611 H611 117.7
N611 C611 H611 117.7
N611 C613 H61A 109.5
N611 C613 H61B 109.5
H61A C613 H61B 109.5
N611 C613 H61C 109.5
H61A C613 H61C 109.5
H61B C613 H61C 109.5
N611 C612 H61D 109.5
N611 C612 H61E 109.5
H61D C612 H61E 109.5
N611 C612 H61F 109.5
H61D C612 H61F 109.5
H61E C612 H61F 109.5
O701 C701 N701 125.2(10)
O701 C701 H701 117.4
N701 C701 H701 117.4
N701 C702 H70A 109.5
N701 C702 H70B 109.5
H70A C702 H70B 109.5
N701 C702 H70C 109.5
H70A C702 H70C 109.5
H70B C702 H70C 109.5
N701 C703 H70D 109.5
N701 C703 H70E 109.5
H70D C703 H70E 109.5
N701 C703 H70F 109.5
H70D C703 H70F 109.5
H70E C703 H70F 109.5
C701 N701 C702 125.3(8)
C701 N701 C703 120.5(8)
C702 N701 C703 114.1(7)
O801 C801 N801 110.1(12)
O801 C801 H801 124.9
N801 C801 H801 124.9
C801 N801 C802 125.1(13)
C801 N801 C803 116.4(11)
C802 N801 C803 118.3(13)
O111 C111 N111 122(2)
O111 C111 H111 118.8
N111 C111 H111 118.8
N111 C112 H11A 109.5
N111 C112 H11B 109.5
H11A C112 H11B 109.5
N111 C112 H11C 109.5
H11A C112 H11C 109.5
H11B C112 H11C 109.5
N111 C113 H11D 109.5
N111 C113 H11E 109.5
H11D C113 H11E 109.5
N111 C113 H11F 109.5
H11D C113 H11F 109.5
H11E C113 H11F 109.5
C111 N111 C112 120.0(16)
C111 N111 C113 124.0(16)
C112 N111 C113 115.8(17)
O121 C121 N121 119(2)
O121 C121 H121 120.6
N121 C121 H121 120.7
N121 C122 H12A 109.5
N121 C122 H12B 109.5
H12A C122 H12B 109.5
N121 C122 H12C 109.5
H12A C122 H12C 109.5
H12B C122 H12C 109.5
N121 C123 H12D 109.5
N121 C123 H12E 109.5
H12D C123 H12E 109.5
N121 C123 H12F 109.5
H12D C123 H12F 109.5
H12E C123 H12F 109.5
C121 N121 C122 122.5(16)
C121 N121 C123 121.2(16)
C122 N121 C123 116.3(16)

loop_
_geom_bond_atom_site_label_1
_geom_bond_atom_site_label_2
_geom_bond_distance
C1 C6 1.380(7)
C1 O1 1.380(6)
C1 C2 1.412(7)
C2 O2 1.371(6)
C2 C3 1.379(7)
C3 C4 1.415(7)
C3 H3 0.9500
C4 N2 1.403(6)
C4 C5 1.403(7)
C5 C6 1.403(7)
C5 N1 1.414(6)
C6 H6 0.9500
C7 N2 1.275(6)
C7 C8 1.443(7)
C7 H7 0.9500
C8 C9 1.403(7)
C8 C13 1.426(6)
C9 C10 1.384(7)
C9 H9 0.9500
C10 C11 1.414(7)
C10 H10 0.9500
C11 C14 1.421(7)
C11 C12 1.426(7)
C12 O4 1.339(6)
C12 C13 1.420(7)
C13 O3 1.338(6)
C14 N3 1.296(6)
C14 H14 0.9500
C15 O5 1.372(6)
C15 C20 1.376(7)
C15 C16 1.434(7)
C16 O6 1.363(6)
C16 C17 1.384(7)
C17 C18 1.415(7)
C17 H17 0.9500
C18 N4 1.394(6)
C18 C19 1.400(7)
C19 C20 1.410(7)
C19 N3 1.413(6)
C20 H20 0.9500
C21 O5 1.445(6)
C21 C22 1.515(8)
C21 H21A 0.9900
C21 H21B 0.9900
C22 H22A 0.9800
C22 H22B 0.9800
C22 H22C 0.9800
C23 O6 1.444(7)
C23 C24 1.523(8)
C23 H23A 0.9900
C23 H23B 0.9900
C24 H24A 0.9800
C24 H24B 0.9800
C24 H24C 0.9800
C25 N4 1.295(6)
C25 C26 1.450(7)
C25 H25 0.9500
C26 C27 1.418(7)
C26 C31 1.420(7)
C27 C28 1.362(7)
C27 H27 0.9500
C28 C29 1.417(7)
C28 H28 0.9500
C29 C30 1.418(7)
C29 C32 1.439(7)
C30 O8 1.344(6)
C30 C31 1.423(7)
C31 O7 1.339(6)
C32 N5 1.283(7)
C32 H32 0.9500
C33 C38 1.368(7)
C33 O9 1.375(6)
C33 C34 1.434(7)
C34 O10 1.359(6)
C34 C35 1.383(7)
C35 C36 1.403(7)
C35 H35 0.9500
C36 C37 1.402(7)
C36 N6 1.407(6)
C37 C38 1.405(7)
C37 N5 1.405(6)
C38 H38 0.9500
C39 O9 1.444(7)
C39 C40 1.465(9)
C39 H39A 0.9900
C39 H39B 0.9900
C40 H40A 0.9800
C40 H40B 0.9800
C40 H40C 0.9800
C41 O10 1.453(7)
C41 C42 1.481(8)
C41 H41A 0.9900
C41 H41B 0.9900
C42 H42A 0.9800
C42 H42B 0.9800
C42 H42C 0.9800
C43 N6 1.281(7)
C43 C44 1.450(7)
C43 H43 0.9500
C44 C45 1.406(7)
C44 C49 1.405(7)
C45 C46 1.362(7)
C45 H45 0.9500
C46 C47 1.428(7)
C46 H46 0.9500
C47 C48 1.415(7)
C47 C50 1.438(7)
C48 O12 1.335(6)
C48 C49 1.436(7)
C49 O11 1.334(6)
C50 N1 1.288(7)
C50 H50 0.9500
C51 O1 1.433(7)
C51 C52 1.504(8)
C51 H51A 0.9900
C51 H51B 0.9900
C52 H52A 0.9800
C52 H52B 0.9800
C52 H52C 0.9800
C53 O2 1.436(6)
C53 C54 1.534(7)
C53 H53A 0.9900
C53 H53B 0.9900
C54 H54A 0.9800
C54 H54B 0.9800
C54 H54C 0.9800
C55 O14 1.226(6)
C55 O13 1.276(7)
C55 C56 1.510(9)
C56 H56A 0.9800
C56 H56B 0.9800
C56 H56C 0.9800
C57 O16 1.213(6)
C57 O15 1.297(7)
C57 C58 1.497(8)
C58 H58A 0.9800
C58 H58B 0.9800
C58 H58C 0.9800
C59 O18 1.230(6)
C59 O17 1.275(7)
C59 C60 1.507(9)
C60 H60A 0.9800
C60 H60B 0.9800
C60 H60C 0.9800
C61 O19 1.254(8)
C61 O20 1.267(7)
C61 C62 1.492(10)
C62 H62A 0.9800
C62 H62B 0.9800
C62 H62C 0.9800
C63 O21 1.242(7)
C63 O22 1.283(7)
C63 C64 1.507(8)
C64 H64A 0.9800
C64 H64B 0.9800
C64 H64C 0.9800
C65 O23 1.247(7)
C65 O24 1.261(7)
C65 C66 1.515(8)
C66 H66A 0.9800
C66 H66B 0.9800
C66 H66C 0.9800
N1 Zn1 2.123(4)
N2 Zn1 2.105(4)
N3 Zn2 2.112(4)
N4 Zn2 2.118(4)
N5 Zn3 2.108(4)
N6 Zn3 2.107(4)
O3 Zn4 2.032(3)
O3 Zn1 2.035(3)
O4 Zn4 2.028(3)
O4 Zn2 2.034(3)
O7 Zn2 2.036(3)
O7 Zn5 2.045(3)
O8 Zn3 2.023(3)
O8 Zn5 2.027(3)
O11 Zn6 2.017(3)
O11 Zn3 2.037(3)
O12 Zn1 2.032(3)
O12 Zn6 2.034(3)
O13 Zn1 2.016(4)
O14 Zn6 2.483(4)
O15 Zn2 1.999(4)
O17 Zn3 2.029(4)
O18 Zn5 2.489(4)
O19 Zn4 1.972(4)
O20 Zn7 1.969(4)
O21 Zn5 1.981(3)
O22 Zn7 1.972(4)
O23 Zn6 1.980(4)
O24 Zn7 1.989(4)
O25 Zn4 1.910(3)
O25 Zn6 1.915(3)
O25 Zn5 1.918(3)
O25 Zn7 1.961(3)
Zn4 Zn7 2.9898(10)
Zn5 Zn7 3.0104(10)
Zn6 Zn7 2.9465(11)
C101 O101 1.246(6)
C101 N101 1.323(7)
C101 H101 0.9500
C102 N101 1.447(7)
C102 H10A 0.9800
C102 H10B 0.9800
C102 H10C 0.9800
C103 N101 1.470(7)
C103 H10D 0.9800
C103 H10E 0.9800
C103 H10F 0.9800
C201 O201 1.211(10)
C201 N201 1.334(10)
C201 H201 0.9500
C202 N201 1.434(8)
C202 H20A 0.9800
C202 H20B 0.9800
C202 H20C 0.9800
C203 N201 1.455(9)
C203 H20D 0.9800
C203 H20E 0.9800
C203 H20F 0.9800
C301 O301 1.33(3)
C301 N301 1.44(4)
C301 H301 0.9500
C302 N301 1.51(6)
C302 H30A 0.9800
C302 H30B 0.9800
C302 H30C 0.9800
C303 N301 1.33(4)
C303 H30D 0.9800
C303 H30E 0.9800
C303 H30F 0.9800
C311 O311 1.16(4)
C311 N311 1.66(9)
C311 H311 0.9500
C312 N311 1.21(9)
C312 H31A 0.9800
C312 H31B 0.9800
C312 H31C 0.9800
C313 N311 1.34(14)
C313 H31D 0.9800
C313 H31E 0.9800
C313 H31F 0.9800
C401 O401 1.228(7)
C401 N401 1.319(7)
C401 H401 0.9500
C402 N401 1.452(7)
C402 H40D 0.9800
C402 H40E 0.9800
C402 H40F 0.9800
C403 N401 1.459(7)
C403 H40G 0.9800
C403 H40H 0.9800
C403 H40I 0.9800
C501 O501 1.232(7)
C501 N501 1.334(8)
C501 H501 0.9500
C502 N501 1.478(8)
C502 H50A 0.9800
C502 H50B 0.9800
C502 H50C 0.9800
C503 N501 1.439(9)
C503 H50D 0.9800
C503 H50E 0.9800
C503 H50F 0.9800
C601 O601 1.208(13)
C601 N601 1.318(15)
C601 H601 0.9500
C602 N601 1.408(15)
C602 H60D 0.9800
C602 H60E 0.9800
C602 H60F 0.9800
C603 N601 1.495(14)
C603 H60G 0.9800
C603 H60H 0.9800
C603 H60I 0.9800
O611 C611 1.185(19)
N611 C611 1.26(3)
N611 C612 1.48(3)
N611 C613 1.49(3)
C611 H611 0.9500
C613 H61A 0.9800
C613 H61B 0.9800
C613 H61C 0.9800
C612 H61D 0.9800
C612 H61E 0.9800
C612 H61F 0.9800
C701 O701 1.184(11)
C701 N701 1.303(10)
C701 H701 0.9500
C702 N701 1.421(9)
C702 H70A 0.9800
C702 H70B 0.9800
C702 H70C 0.9800
C703 N701 1.518(11)
C703 H70D 0.9800
C703 H70E 0.9800
C703 H70F 0.9800
C801 O801 1.252(12)
C801 N801 1.362(15)
C801 H801 0.9500
C802 N801 1.385(14)
C802 H80A 0.9800
C802 H80B 0.9800
C802 H80C 0.9800
C803 N801 1.486(15)
C803 H80D 0.9800
C803 H80E 0.9800
C803 H80F 0.9800
C111 O111 1.234(15)
C111 N111 1.342(17)
C111 H111 0.9500
C112 N111 1.413(15)
C112 H11A 0.9800
C112 H11B 0.9800
C112 H11C 0.9800
C113 N111 1.483(15)
C113 H11D 0.9800
C113 H11E 0.9800
C113 H11F 0.9800
C121 O121 1.260(15)
C121 N121 1.326(17)
C121 H121 0.9500
C122 N121 1.409(15)
C122 H12A 0.9800
C122 H12B 0.9800
C122 H12C 0.9800
C123 N121 1.485(15)
C123 H12D 0.9800
C123 H12E 0.9800
C123 H12F 0.9800

loop_
_geom_torsion_atom_site_label_1
_geom_torsion_atom_site_label_2
_geom_torsion_atom_site_label_3
_geom_torsion_atom_site_label_4
_geom_torsion
C6 C1 C2 O2 -179.3(5)
O1 C1 C2 O2 -0.2(6)
C6 C1 C2 C3 0.3(7)
O1 C1 C2 C3 179.4(4)
O2 C2 C3 C4 178.3(5)
C1 C2 C3 C4 -1.3(7)
C2 C3 C4 N2 -177.3(5)
C2 C3 C4 C5 1.6(7)
N2 C4 C5 C6 178.0(4)
C3 C4 C5 C6 -1.0(7)
N2 C4 C5 N1 -1.6(6)
C3 C4 C5 N1 179.4(4)
O1 C1 C6 C5 -178.7(4)
C2 C1 C6 C5 0.4(7)
C4 C5 C6 C1 0.0(7)
N1 C5 C6 C1 179.6(5)
N2 C7 C8 C9 174.2(5)
N2 C7 C8 C13 -2.1(8)
C13 C8 C9 C10 -0.9(7)
C7 C8 C9 C10 -177.5(5)
C8 C9 C10 C11 0.2(8)
C9 C10 C11 C14 178.9(5)
C9 C10 C11 C12 0.9(8)
C10 C11 C12 O4 -178.0(5)
C14 C11 C12 O4 4.2(8)
C10 C11 C12 C13 -1.4(7)
C14 C11 C12 C13 -179.2(5)
O4 C12 C13 O3 -0.6(7)
C11 C12 C13 O3 -177.4(5)
O4 C12 C13 C8 177.6(4)
C11 C12 C13 C8 0.7(7)
C9 C8 C13 O3 178.4(5)
C7 C8 C13 O3 -5.3(8)
C9 C8 C13 C12 0.5(7)
C7 C8 C13 C12 176.8(4)
C10 C11 C14 N3 -175.6(5)
C12 C11 C14 N3 2.2(9)
O5 C15 C16 O6 -2.6(7)
C20 C15 C16 O6 178.6(5)
O5 C15 C16 C17 176.4(5)
C20 C15 C16 C17 -2.4(8)
O6 C16 C17 C18 177.4(5)
C15 C16 C17 C18 -1.5(8)
C16 C17 C18 N4 -175.3(5)
C16 C17 C18 C19 4.0(7)
N4 C18 C19 C20 176.6(4)
C17 C18 C19 C20 -2.7(7)
N4 C18 C19 N3 -0.7(6)
C17 C18 C19 N3 180.0(4)
O5 C15 C20 C19 -175.0(5)
C16 C15 C20 C19 3.7(7)
C18 C19 C20 C15 -1.1(7)
N3 C19 C20 C15 175.9(5)
N4 C25 C26 C27 171.8(5)
N4 C25 C26 C31 -4.0(8)
C31 C26 C27 C28 0.2(7)
C25 C26 C27 C28 -175.8(5)
C26 C27 C28 C29 -0.3(8)
C27 C28 C29 C30 -0.5(7)
C27 C28 C29 C32 177.9(5)
C28 C29 C30 O8 -176.3(4)
C32 C29 C30 O8 5.3(8)
C28 C29 C30 C31 1.4(7)
C32 C29 C30 C31 -176.9(5)
C27 C26 C31 O7 178.1(4)
C25 C26 C31 O7 -6.1(8)
C27 C26 C31 C30 0.7(7)
C25 C26 C31 C30 176.5(4)
O8 C30 C31 O7 -1.2(6)
C29 C30 C31 O7 -179.2(4)
O8 C30 C31 C26 176.4(4)
C29 C30 C31 C26 -1.6(7)
C28 C29 C32 N5 -175.0(5)
C30 C29 C32 N5 3.4(8)
C38 C33 C34 O10 179.3(5)
O9 C33 C34 O10 -2.5(7)
C38 C33 C34 C35 0.3(8)
O9 C33 C34 C35 178.5(5)
O10 C34 C35 C36 -179.5(5)
C33 C34 C35 C36 -0.6(8)
C34 C35 C36 C37 -0.2(8)
C34 C35 C36 N6 179.8(5)
C35 C36 C37 C38 1.3(8)
N6 C36 C37 C38 -178.7(5)
C35 C36 C37 N5 -176.8(5)
N6 C36 C37 N5 3.1(7)
O9 C33 C38 C37 -177.2(5)
C34 C33 C38 C37 0.8(8)
C36 C37 C38 C33 -1.6(8)
N5 C37 C38 C33 176.4(5)
N6 C43 C44 C45 173.8(5)
N6 C43 C44 C49 -5.3(8)
C49 C44 C45 C46 -1.8(8)
C43 C44 C45 C46 179.0(5)
C44 C45 C46 C47 1.1(8)
C45 C46 C47 C48 0.3(8)
C45 C46 C47 C50 178.0(5)
C46 C47 C48 O12 -178.9(5)
C50 C47 C48 O12 3.6(8)
C46 C47 C48 C49 -0.8(7)
C50 C47 C48 C49 -178.4(5)
C45 C44 C49 O11 178.2(5)
C43 C44 C49 O11 -2.7(8)
C45 C44 C49 C48 1.3(7)
C43 C44 C49 C48 -179.6(5)
O12 C48 C49 O11 1.0(6)
C47 C48 C49 O11 -177.2(4)
O12 C48 C49 C44 178.2(4)
C47 C48 C49 C44 0.0(7)
C48 C47 C50 N1 6.0(9)
C46 C47 C50 N1 -171.5(5)
C47 C50 N1 C5 175.9(5)
C47 C50 N1 Zn1 0.8(8)
C4 C5 N1 C50 -148.2(5)
C6 C5 N1 C50 32.2(8)
C4 C5 N1 Zn1 27.7(5)
C6 C5 N1 Zn1 -151.9(4)
C8 C7 N2 C4 -179.4(5)
C8 C7 N2 Zn1 -4.0(8)
C5 C4 N2 C7 150.7(5)
C3 C4 N2 C7 -30.4(7)
C5 C4 N2 Zn1 -25.5(5)
C3 C4 N2 Zn1 153.4(4)
C11 C14 N3 C19 -177.9(5)
C11 C14 N3 Zn2 3.3(8)
C18 C19 N3 C14 -150.3(5)
C20 C19 N3 C14 32.5(7)
C18 C19 N3 Zn2 28.6(5)
C20 C19 N3 Zn2 -148.5(4)
C26 C25 N4 C18 -177.7(4)
C26 C25 N4 Zn2 -2.2(7)
C19 C18 N4 C25 148.7(5)
C17 C18 N4 C25 -31.9(8)
C19 C18 N4 Zn2 -27.6(5)
C17 C18 N4 Zn2 151.8(4)
C29 C32 N5 C37 -178.1(5)
C29 C32 N5 Zn3 5.2(8)
C36 C37 N5 C32 -153.7(5)
C38 C37 N5 C32 28.2(8)
C36 C37 N5 Zn3 23.5(5)
C38 C37 N5 Zn3 -154.6(4)
C44 C43 N6 C36 -178.9(5)
C44 C43 N6 Zn3 -4.7(8)
C37 C36 N6 C43 147.0(5)
C35 C36 N6 C43 -33.0(8)
C37 C36 N6 Zn3 -28.1(5)
C35 C36 N6 Zn3 151.9(4)
C6 C1 O1 C51 -2.4(7)
C2 C1 O1 C51 178.4(4)
C52 C51 O1 C1 -176.6(5)
C3 C2 O2 C53 0.8(7)
C1 C2 O2 C53 -179.7(4)
C54 C53 O2 C2 178.7(5)
C12 C13 O3 Zn4 21.0(5)
C8 C13 O3 Zn4 -157.1(4)
C12 C13 O3 Zn1 -163.3(3)
C8 C13 O3 Zn1 18.6(7)
C13 C12 O4 Zn4 -20.2(5)
C11 C12 O4 Zn4 156.5(4)
C13 C12 O4 Zn2 166.9(3)
C11 C12 O4 Zn2 -16.4(7)
C20 C15 O5 C21 7.6(7)
C16 C15 O5 C21 -171.2(5)
C22 C21 O5 C15 167.5(5)
C17 C16 O6 C23 -2.9(7)
C15 C16 O6 C23 176.0(5)
C24 C23 O6 C16 175.3(5)
C26 C31 O7 Zn2 22.1(7)
C30 C31 O7 Zn2 -160.4(3)
C26 C31 O7 Zn5 -157.2(4)
C30 C31 O7 Zn5 20.2(5)
C29 C30 O8 Zn3 -22.6(7)
C31 C30 O8 Zn3 159.5(3)
C29 C30 O8 Zn5 159.2(4)
C31 C30 O8 Zn5 -18.7(5)
C38 C33 O9 C39 1.4(8)
C34 C33 O9 C39 -176.7(5)
C40 C39 O9 C33 175.8(6)
C35 C34 O10 C41 0.5(8)
C33 C34 O10 C41 -178.4(5)
C42 C41 O10 C34 168.6(5)
C44 C49 O11 Zn6 -157.2(4)
C48 C49 O11 Zn6 19.9(5)
C44 C49 O11 Zn3 20.6(7)
C48 C49 O11 Zn3 -162.4(3)
C47 C48 O12 Zn1 -20.2(7)
C49 C48 O12 Zn1 161.7(3)
C47 C48 O12 Zn6 157.1(4)
C49 C48 O12 Zn6 -21.1(5)
O14 C55 O13 Zn1 6.1(7)
C56 C55 O13 Zn1 -167.7(5)
O13 C55 O14 Zn6 -74.7(7)
C56 C55 O14 Zn6 99.0(7)
O16 C57 O15 Zn2 -2.5(6)
C58 C57 O15 Zn2 -178.8(5)
O18 C59 O17 Zn3 -0.9(6)
C60 C59 O17 Zn3 -179.5(5)
O17 C59 O18 Zn5 -65.3(7)
C60 C59 O18 Zn5 113.3(6)
O20 C61 O19 Zn4 6.0(10)
C62 C61 O19 Zn4 -174.0(7)
O19 C61 O20 Zn7 -5.2(11)
C62 C61 O20 Zn7 174.8(7)
O22 C63 O21 Zn5 5.6(8)
C64 C63 O21 Zn5 -175.7(4)
O21 C63 O22 Zn7 -4.9(8)
C64 C63 O22 Zn7 176.3(4)
O24 C65 O23 Zn6 -0.2(8)
C66 C65 O23 Zn6 -179.3(4)
O23 C65 O24 Zn7 3.2(8)
C66 C65 O24 Zn7 -177.7(4)
C55 O13 Zn1 O12 49.8(4)
C55 O13 Zn1 O3 -55.6(4)
C55 O13 Zn1 N2 -145.9(4)
C55 O13 Zn1 N1 136.8(4)
C48 O12 Zn1 O13 115.2(4)
Zn6 O12 Zn1 O13 -61.8(2)
C48 O12 Zn1 O3 -131.1(4)
Zn6 O12 Zn1 O3 51.8(2)
C48 O12 Zn1 N2 -34.0(5)
Zn6 O12 Zn1 N2 148.9(2)
C48 O12 Zn1 N1 19.8(4)
Zn6 O12 Zn1 N1 -157.2(2)
C13 O3 Zn1 O13 -118.8(4)
Zn4 O3 Zn1 O13 56.5(2)
C13 O3 Zn1 O12 130.7(4)
Zn4 O3 Zn1 O12 -54.0(2)
C13 O3 Zn1 N2 -18.1(4)
Zn4 O3 Zn1 N2 157.2(2)
C13 O3 Zn1 N1 35.1(6)
Zn4 O3 Zn1 N1 -149.6(2)
C7 N2 Zn1 O13 120.6(5)
C4 N2 Zn1 O13 -63.5(3)
C7 N2 Zn1 O12 -89.5(5)
C4 N2 Zn1 O12 86.4(4)
C7 N2 Zn1 O3 10.9(5)
C4 N2 Zn1 O3 -173.2(3)
C7 N2 Zn1 N1 -145.4(5)
C4 N2 Zn1 N1 30.5(3)
C50 N1 Zn1 O13 -116.0(5)
C5 N1 Zn1 O13 68.5(3)
C50 N1 Zn1 O12 -10.3(5)
C5 N1 Zn1 O12 174.1(3)
C50 N1 Zn1 O3 88.6(5)
C5 N1 Zn1 O3 -86.9(4)
C50 N1 Zn1 N2 144.0(5)
C5 N1 Zn1 N2 -31.5(3)
C57 O15 Zn2 O4 54.9(4)
C57 O15 Zn2 O7 -51.0(4)
C57 O15 Zn2 N3 143.1(3)
C57 O15 Zn2 N4 -140.3(3)
C12 O4 Zn2 O15 113.7(4)
Zn4 O4 Zn2 O15 -58.6(2)
C12 O4 Zn2 O7 -133.0(4)
Zn4 O4 Zn2 O7 54.7(2)
C12 O4 Zn2 N3 16.0(4)
Zn4 O4 Zn2 N3 -156.4(2)
C12 O4 Zn2 N4 -35.8(6)
Zn4 O4 Zn2 N4 151.9(2)
C31 O7 Zn2 O15 -119.3(4)
Zn5 O7 Zn2 O15 60.0(2)
C31 O7 Zn2 O4 128.8(4)
Zn5 O7 Zn2 O4 -51.9(2)
C31 O7 Zn2 N3 32.9(5)
Zn5 O7 Zn2 N3 -147.8(2)
C31 O7 Zn2 N4 -20.8(4)
Zn5 O7 Zn2 N4 158.5(2)
C14 N3 Zn2 O15 -116.5(4)
C19 N3 Zn2 O15 64.7(3)
C14 N3 Zn2 O4 -9.5(4)
C19 N3 Zn2 O4 171.6(3)
C14 N3 Zn2 O7 90.0(5)
C19 N3 Zn2 O7 -88.9(4)
C14 N3 Zn2 N4 146.1(5)
C19 N3 Zn2 N4 -32.8(3)
C25 N4 Zn2 O15 120.0(4)
C18 N4 Zn2 O15 -64.1(3)
C25 N4 Zn2 O4 -89.4(5)
C18 N4 Zn2 O4 86.5(4)
C25 N4 Zn2 O7 11.1(4)
C18 N4 Zn2 O7 -172.9(3)
C25 N4 Zn2 N3 -143.4(5)
C18 N4 Zn2 N3 32.5(3)
C30 O8 Zn3 O17 119.4(4)
Zn5 O8 Zn3 O17 -62.5(2)
C30 O8 Zn3 O11 -130.8(4)
Zn5 O8 Zn3 O11 47.3(2)
C30 O8 Zn3 N6 -24.5(6)
Zn5 O8 Zn3 N6 153.6(3)
C30 O8 Zn3 N5 22.8(4)
Zn5 O8 Zn3 N5 -159.1(2)
C59 O17 Zn3 O8 55.2(3)
C59 O17 Zn3 O11 -51.1(4)
C59 O17 Zn3 N6 -138.9(3)
C59 O17 Zn3 N5 143.3(3)
C49 O11 Zn3 O8 134.8(4)
Zn6 O11 Zn3 O8 -47.6(2)
C49 O11 Zn3 O17 -118.3(4)
Zn6 O11 Zn3 O17 59.2(2)
C49 O11 Zn3 N6 -21.9(4)
Zn6 O11 Zn3 N6 155.6(2)
C49 O11 Zn3 N5 29.3(6)
Zn6 O11 Zn3 N5 -153.2(3)
C43 N6 Zn3 O8 -95.1(5)
C36 N6 Zn3 O8 79.7(5)
C43 N6 Zn3 O17 120.4(4)
C36 N6 Zn3 O17 -64.9(3)
C43 N6 Zn3 O11 14.4(4)
C36 N6 Zn3 O11 -170.8(3)
C43 N6 Zn3 N5 -143.9(5)
C36 N6 Zn3 N5 30.8(3)
C32 N5 Zn3 O8 -14.2(5)
C37 N5 Zn3 O8 168.7(3)
C32 N5 Zn3 O17 -116.4(5)
C37 N5 Zn3 O17 66.5(3)
C32 N5 Zn3 O11 94.8(5)
C37 N5 Zn3 O11 -82.3(5)
C32 N5 Zn3 N6 147.7(5)
C37 N5 Zn3 N6 -29.4(3)
Zn6 O25 Zn4 O19 105.1(2)
Zn5 O25 Zn4 O19 -110.5(2)
Zn7 O25 Zn4 O19 -1.0(2)
Zn6 O25 Zn4 O4 -115.75(18)
Zn5 O25 Zn4 O4 28.6(2)
Zn7 O25 Zn4 O4 138.13(14)
Zn6 O25 Zn4 O3 -25.0(2)
Zn5 O25 Zn4 O3 119.28(18)
Zn7 O25 Zn4 O3 -131.16(15)
Zn6 O25 Zn4 Zn7 106.1(2)
Zn5 O25 Zn4 Zn7 -109.6(2)
C61 O19 Zn4 O25 -2.6(6)
C61 O19 Zn4 O4 -143.7(5)
C61 O19 Zn4 O3 131.7(5)
C61 O19 Zn4 Zn7 -3.3(5)
C12 O4 Zn4 O25 137.7(3)
Zn2 O4 Zn4 O25 -48.5(2)
C12 O4 Zn4 O19 -78.9(3)
Zn2 O4 Zn4 O19 94.8(2)
C12 O4 Zn4 O3 24.2(3)
Zn2 O4 Zn4 O3 -162.1(2)
C12 O4 Zn4 Zn7 179.7(2)
Zn2 O4 Zn4 Zn7 -6.5(3)
C13 O3 Zn4 O25 -138.4(3)
Zn1 O3 Zn4 O25 45.5(2)
C13 O3 Zn4 O19 84.3(3)
Zn1 O3 Zn4 O19 -91.8(2)
C13 O3 Zn4 O4 -24.4(3)
Zn1 O3 Zn4 O4 159.5(2)
C13 O3 Zn4 Zn7 177.9(2)
Zn1 O3 Zn4 Zn7 1.8(3)
Zn4 O25 Zn5 O21 105.7(2)
Zn6 O25 Zn5 O21 -109.71(19)
Zn7 O25 Zn5 O21 -3.5(2)
Zn4 O25 Zn5 O8 -116.54(18)
Zn6 O25 Zn5 O8 28.1(2)
Zn7 O25 Zn5 O8 134.30(14)
Zn4 O25 Zn5 O7 -25.5(2)
Zn6 O25 Zn5 O7 119.17(17)
Zn7 O25 Zn5 O7 -134.61(14)
Zn4 O25 Zn5 O18 176.1(2)
Zn6 O25 Zn5 O18 -39.30(16)
Zn7 O25 Zn5 O18 66.91(15)
Zn4 O25 Zn5 Zn7 109.2(2)
Zn6 O25 Zn5 Zn7 -106.2(2)
C63 O21 Zn5 O25 -0.7(5)
C63 O21 Zn5 O8 -141.3(4)
C63 O21 Zn5 O7 134.1(4)
C63 O21 Zn5 O18 -66.0(4)
C63 O21 Zn5 Zn7 -3.0(4)
C30 O8 Zn5 O25 136.4(3)
Zn3 O8 Zn5 O25 -42.0(2)
C30 O8 Zn5 O21 -81.8(3)
Zn3 O8 Zn5 O21 99.7(2)
C30 O8 Zn5 O7 22.6(3)
Zn3 O8 Zn5 O7 -155.8(2)
C30 O8 Zn5 O18 -159.6(3)
Zn3 O8 Zn5 O18 21.98(18)
C30 O8 Zn5 Zn7 179.9(2)
Zn3 O8 Zn5 Zn7 1.5(3)
C31 O7 Zn5 O25 -138.5(3)
Zn2 O7 Zn5 O25 42.1(2)
C31 O7 Zn5 O21 84.5(3)
Zn2 O7 Zn5 O21 -94.9(2)
C31 O7 Zn5 O8 -23.2(3)
Zn2 O7 Zn5 O8 157.4(2)
C31 O7 Zn5 O18 -29.1(5)
Zn2 O7 Zn5 O18 151.5(3)
C31 O7 Zn5 Zn7 179.1(2)
Zn2 O7 Zn5 Zn7 -0.3(3)
C59 O18 Zn5 O25 172.3(5)
C59 O18 Zn5 O21 -63.0(5)
C59 O18 Zn5 O8 49.0(5)
C59 O18 Zn5 O7 54.9(6)
C59 O18 Zn5 Zn7 -146.1(5)
Zn4 O25 Zn6 O23 -108.48(19)
Zn5 O25 Zn6 O23 106.84(19)
Zn7 O25 Zn6 O23 -1.1(2)
Zn4 O25 Zn6 O11 116.30(18)
Zn5 O25 Zn6 O11 -28.4(2)
Zn7 O25 Zn6 O11 -136.31(14)
Zn4 O25 Zn6 O12 24.4(2)
Zn5 O25 Zn6 O12 -120.31(17)
Zn7 O25 Zn6 O12 131.76(14)
Zn4 O25 Zn6 O14 -41.18(16)
Zn5 O25 Zn6 O14 174.1(2)
Zn7 O25 Zn6 O14 66.21(14)
Zn4 O25 Zn6 Zn7 -107.4(2)
Zn5 O25 Zn6 Zn7 107.9(2)
C65 O23 Zn6 O25 -0.7(5)
C65 O23 Zn6 O11 138.4(4)
C65 O23 Zn6 O12 -138.3(4)
C65 O23 Zn6 O14 -64.6(4)
C65 O23 Zn6 Zn7 -1.5(4)
C49 O11 Zn6 O25 -139.6(3)
Zn3 O11 Zn6 O25 42.5(2)
C49 O11 Zn6 O23 79.1(3)
Zn3 O11 Zn6 O23 -98.8(2)
C49 O11 Zn6 O12 -24.1(3)
Zn3 O11 Zn6 O12 158.0(2)
C49 O11 Zn6 O14 -26.5(5)
Zn3 O11 Zn6 O14 155.6(3)
C49 O11 Zn6 Zn7 175.3(2)
Zn3 O11 Zn6 Zn7 -2.7(3)
C48 O12 Zn6 O25 139.7(3)
Zn1 O12 Zn6 O25 -42.8(2)
C48 O12 Zn6 O23 -80.6(3)
Zn1 O12 Zn6 O23 97.0(2)
C48 O12 Zn6 O11 24.3(3)
Zn1 O12 Zn6 O11 -158.1(2)
C48 O12 Zn6 O14 -156.7(3)
Zn1 O12 Zn6 O14 20.92(18)
C48 O12 Zn6 Zn7 -173.9(2)
Zn1 O12 Zn6 Zn7 3.7(3)
C55 O14 Zn6 O25 177.1(5)
C55 O14 Zn6 O23 -55.4(5)
C55 O14 Zn6 O11 55.5(7)
C55 O14 Zn6 O12 53.1(5)
C55 O14 Zn6 Zn7 -140.1(5)
Zn4 O25 Zn7 O20 1.6(2)
Zn6 O25 Zn7 O20 -118.20(17)
Zn5 O25 Zn7 O20 122.63(17)
Zn4 O25 Zn7 O22 -117.11(16)
Zn6 O25 Zn7 O22 123.04(16)
Zn5 O25 Zn7 O22 3.9(2)
Zn4 O25 Zn7 O24 122.89(16)
Zn6 O25 Zn7 O24 3.0(2)
Zn5 O25 Zn7 O24 -116.13(17)
Zn4 O25 Zn7 Zn6 119.9(2)
Zn5 O25 Zn7 Zn6 -119.2(2)
Zn6 O25 Zn7 Zn4 -119.9(2)
Zn5 O25 Zn7 Zn4 121.0(2)
Zn4 O25 Zn7 Zn5 -121.0(2)
Zn6 O25 Zn7 Zn5 119.2(2)
C61 O20 Zn7 O25 0.7(6)
C61 O20 Zn7 O22 127.3(5)
C61 O20 Zn7 O24 -129.2(5)
C61 O20 Zn7 Zn6 -44.9(6)
C61 O20 Zn7 Zn4 1.8(5)
C61 O20 Zn7 Zn5 44.2(6)
C63 O22 Zn7 O25 -0.7(5)
C63 O22 Zn7 O20 -127.4(4)
C63 O22 Zn7 O24 128.5(4)
C63 O22 Zn7 Zn6 44.5(5)
C63 O22 Zn7 Zn4 -44.9(5)
C63 O22 Zn7 Zn5 1.8(4)
C65 O24 Zn7 O25 -5.0(5)
C65 O24 Zn7 O20 123.5(4)
C65 O24 Zn7 O22 -132.7(4)
C65 O24 Zn7 Zn6 -3.0(4)
C65 O24 Zn7 Zn4 40.2(5)
C65 O24 Zn7 Zn5 -50.2(5)
O23 Zn6 Zn7 O25 179.06(18)
O11 Zn6 Zn7 O25 73.4(2)
O12 Zn6 Zn7 O25 -77.9(2)
O14 Zn6 Zn7 O25 -96.96(18)
O25 Zn6 Zn7 O20 87.0(2)
O23 Zn6 Zn7 O20 -93.93(19)
O11 Zn6 Zn7 O20 160.4(2)
O12 Zn6 Zn7 O20 9.1(2)
O14 Zn6 Zn7 O20 -9.95(19)
O25 Zn6 Zn7 O22 -82.9(2)
O23 Zn6 Zn7 O22 96.15(18)
O11 Zn6 Zn7 O22 -9.5(2)
O12 Zn6 Zn7 O22 -160.8(2)
O14 Zn6 Zn7 O22 -179.87(18)
O25 Zn6 Zn7 O24 -177.28(18)
O23 Zn6 Zn7 O24 1.79(15)
O11 Zn6 Zn7 O24 -103.9(2)
O12 Zn6 Zn7 O24 104.85(19)
O14 Zn6 Zn7 O24 85.77(15)
O25 Zn6 Zn7 Zn4 36.33(14)
O23 Zn6 Zn7 Zn4 -144.61(11)
O11 Zn6 Zn7 Zn4 109.73(16)
O12 Zn6 Zn7 Zn4 -41.54(15)
O14 Zn6 Zn7 Zn4 -60.63(10)
O25 Zn6 Zn7 Zn5 -36.53(14)
O23 Zn6 Zn7 Zn5 142.53(11)
O11 Zn6 Zn7 Zn5 36.86(16)
O12 Zn6 Zn7 Zn5 -114.40(15)
O14 Zn6 Zn7 Zn5 -133.49(10)
O19 Zn4 Zn7 O25 179.15(19)
O4 Zn4 Zn7 O25 -69.0(2)
O3 Zn4 Zn7 O25 75.5(2)
O25 Zn4 Zn7 O20 -178.5(2)
O19 Zn4 Zn7 O20 0.66(17)
O4 Zn4 Zn7 O20 112.5(2)
O3 Zn4 Zn7 O20 -103.02(19)
O25 Zn4 Zn7 O22 86.9(2)
O19 Zn4 Zn7 O22 -93.98(19)
O4 Zn4 Zn7 O22 17.8(2)
O3 Zn4 Zn7 O22 162.3(2)
O25 Zn4 Zn7 O24 -84.4(2)
O19 Zn4 Zn7 O24 94.8(2)
O4 Zn4 Zn7 O24 -153.4(2)
O3 Zn4 Zn7 O24 -8.9(2)
O25 Zn4 Zn7 Zn6 -37.35(15)
O19 Zn4 Zn7 Zn6 141.80(12)
O4 Zn4 Zn7 Zn6 -106.38(17)
O3 Zn4 Zn7 Zn6 38.11(15)
O25 Zn4 Zn7 Zn5 35.83(15)
O19 Zn4 Zn7 Zn5 -145.02(12)
O4 Zn4 Zn7 Zn5 -33.20(16)
O3 Zn4 Zn7 Zn5 111.30(15)
O21 Zn5 Zn7 O25 176.94(19)
O8 Zn5 Zn7 O25 -73.7(2)
O7 Zn5 Zn7 O25 72.0(2)
O18 Zn5 Zn7 O25 -96.55(18)
O25 Zn5 Zn7 O20 -82.3(2)
O21 Zn5 Zn7 O20 94.68(19)
O8 Zn5 Zn7 O20 -156.0(2)
O7 Zn5 Zn7 O20 -10.3(2)
O18 Zn5 Zn7 O20 -178.81(18)
O25 Zn5 Zn7 O22 -176.43(19)
O21 Zn5 Zn7 O22 0.50(15)
O8 Zn5 Zn7 O22 109.83(19)
O7 Zn5 Zn7 O22 -104.44(18)
O18 Zn5 Zn7 O22 87.01(15)
O25 Zn5 Zn7 O24 89.6(2)
O21 Zn5 Zn7 O24 -93.43(18)
O8 Zn5 Zn7 O24 15.9(2)
O7 Zn5 Zn7 O24 161.63(19)
O18 Zn5 Zn7 O24 -6.92(17)
O25 Zn5 Zn7 Zn6 37.81(15)
O21 Zn5 Zn7 Zn6 -145.25(11)
O8 Zn5 Zn7 Zn6 -35.93(15)
O7 Zn5 Zn7 Zn6 109.80(14)
O18 Zn5 Zn7 Zn6 -58.74(10)
O25 Zn5 Zn7 Zn4 -36.06(15)
O21 Zn5 Zn7 Zn4 140.88(11)
O8 Zn5 Zn7 Zn4 -109.80(15)
O7 Zn5 Zn7 Zn4 35.93(14)
O18 Zn5 Zn7 Zn4 -132.61(10)
O101 C101 N101 C102 -178.0(5)
O101 C101 N101 C103 2.0(9)
O201 C201 N201 C202 179.7(9)
O201 C201 N201 C203 0.9(14)
O301 C301 N301 C303 -175(2)
O301 C301 N301 C302 10(3)
O311 C311 N311 C312 179(7)
O311 C311 N311 C313 7(9)
O401 C401 N401 C402 -0.2(9)
O401 C401 N401 C403 -175.7(5)
O501 C501 N501 C503 179.9(7)
O501 C501 N501 C502 -0.3(10)
O601 C601 N601 C602 15(4)
O601 C601 N601 C603 -177.1(18)
C612 N611 C611 O611 -173(2)
C613 N611 C611 O611 -3(4)
O701 C701 N701 C702 -4.0(14)
O701 C701 N701 C703 179.5(9)
O801 C801 N801 C802 148.8(14)
O801 C801 N801 C803 -35.1(17)
O111 C111 N111 C112 -176(3)
O111 C111 N111 C113 0(6)
O121 C121 N121 C122 -165(4)
O121 C121 N121 C123 13(7)

loop_
_platon_squeeze_void_nr
_platon_squeeze_void_average_x
_platon_squeeze_void_average_y
_platon_squeeze_void_average_z
_platon_squeeze_void_volume
_platon_squeeze_void_count_electrons
_platon_squeeze_void_content
1 0.500 1.000 0.000 468 128 ' '
